data_7713062
loop_
_publ_author_name
'Alotaibi, Rajeh'
'Booth, Amy'
'Little, Edmund'
'Brookfield, Adam'
'Achari, Amritroop'
'Lockyer, Selena J.'
'Timco, Grigore A.'
'Whitehead, George F. S.'
'Vit&#xf3;rica-Yrez&#xe1;bal, I&#xf1;igo J'
'Chilton, Nicholas F.'
'Nair, Rahul R.'
'Collison, David'
'Winpenny, Richard E. P.'

_publ_section_title
;
 Synthesis and characterization of heterometallic rings templated through
 alkylammonium or imidazolium cations.
;
_journal_name_full 'Dalton transactions (Cambridge, England : 2003)'
_journal_paper_doi 10.1039/d3dt00982c
_journal_year 2023
_chemical_formula_moiety 'C80 H144 Cr6 F8 O32 Zn2, 2(C3 H5 N2), 0.5(C7 H8)'
_chemical_formula_sum 'C89.5 H158 Cr6 F8 N4 O32 Zn2'
_chemical_formula_weight 2396.93
_space_group_crystal_system monoclinic
_space_group_IT_number 14
_space_group_name_Hall '-P 2ybc'
_space_group_name_H-M_alt 'P 1 21/c 1'
_atom_sites_solution_hydrogens geom
_atom_sites_solution_primary dual
_audit_creation_date 2023-05-04
_audit_creation_method
;
Olex2 1.5
(compiled 2023.03.06 svn.rbb2c1857 for OlexSys, GUI svn.r6748)
;
_audit_update_record
;
2023-05-04 deposited with the CCDC.	2023-05-11 downloaded from the CCDC.
;
_cell_angle_alpha 90
_cell_angle_beta 111.085(3)
_cell_angle_gamma 90
_cell_formula_units_Z 4
_cell_length_a 25.1079(6)
_cell_length_b 16.8130(3)
_cell_length_c 31.3860(8)
_cell_measurement_reflns_used 17988
_cell_measurement_temperature 150.0(2)
_cell_measurement_theta_max 26.8630
_cell_measurement_theta_min 1.5050
_cell_volume 12362.2(5)
_computing_cell_refinement 'CrysAlisPro 1.171.40.7b (Rigaku OD, 2018)'
_computing_data_collection 'CrysAlisPro 1.171.40.7b (Rigaku OD, 2018)'
_computing_data_reduction 'CrysAlisPro 1.171.40.7b (Rigaku OD, 2018)'
_computing_molecular_graphics 'Olex2 1.5 (Dolomanov et al., 2009)'
_computing_publication_material 'Olex2 1.5 (Dolomanov et al., 2009)'
_computing_structure_refinement 'SHELXL 2019/3 (Sheldrick, 2015)'
_computing_structure_solution 'SHELXT 2014/4 (Sheldrick, 2014)'
_diffrn_ambient_temperature 150.0(2)
_diffrn_detector 'CCD plate'
_diffrn_measured_fraction_theta_full 1.000
_diffrn_measured_fraction_theta_max 0.863
_diffrn_measurement_details
;
List of Runs (angles in degrees, time in seconds):

  # Type    Start    End  Width  t~exp~   \w     \q     \k     \f   Frames
#--------------------------------------------------------------------------
  1  \w     14.00 105.00   1.00    2.00    --   20.00  50.00   0.00   91
  2  \w    -69.00  60.00   1.00    2.00    --   20.00  60.00 120.00  129
  3  \w     71.00 108.00   1.00    2.00    --   20.00  60.00 120.00   37
  4  \w    -68.00 -43.00   1.00    2.00    --   20.00  50.00  30.00   25
  5  \w     80.00 106.00   1.00    2.00    --   20.00  50.00  30.00   26
  6  \w    -69.00 -28.00   1.00    2.00    --   20.00  50.00   0.00   41
;
_diffrn_measurement_device 'four-circle diffractometer'
_diffrn_measurement_device_type 'XtaLAB AFC11 (RINC): quarter-chi single'
_diffrn_measurement_method '\w scans'
_diffrn_orient_matrix_type 'CrysAlisPro convention (1999,Acta A55,543-557)'
_diffrn_orient_matrix_UB_11 0.0027052000
_diffrn_orient_matrix_UB_12 -0.0304275000
_diffrn_orient_matrix_UB_13 -0.0147574000
_diffrn_orient_matrix_UB_21 -0.0077268000
_diffrn_orient_matrix_UB_22 -0.0288290000
_diffrn_orient_matrix_UB_23 0.0132238000
_diffrn_orient_matrix_UB_31 -0.0291422000
_diffrn_orient_matrix_UB_32 0.0048229000
_diffrn_orient_matrix_UB_33 -0.0139410000
_diffrn_radiation_monochromator mirror
_diffrn_radiation_probe x-ray
_diffrn_radiation_type 'Mo K\a'
_diffrn_radiation_wavelength 0.71073
_diffrn_reflns_av_R_equivalents 0.0458
_diffrn_reflns_av_unetI/netI 0.0732
_diffrn_reflns_Laue_measured_fraction_full 1.000
_diffrn_reflns_Laue_measured_fraction_max 0.863
_diffrn_reflns_limit_h_max 33
_diffrn_reflns_limit_h_min -29
_diffrn_reflns_limit_k_max 22
_diffrn_reflns_limit_k_min -18
_diffrn_reflns_limit_l_max 42
_diffrn_reflns_limit_l_min -39
_diffrn_reflns_number 74940
_diffrn_reflns_point_group_measured_fraction_full 1.000
_diffrn_reflns_point_group_measured_fraction_max 0.863
_diffrn_reflns_theta_full 25.242
_diffrn_reflns_theta_max 29.093
_diffrn_reflns_theta_min 1.491
_diffrn_source 'Rotating-anode X-ray tube (dual wavelength)'
_diffrn_source_type 'Rigaku (Mo) X-ray DW Source'
_exptl_absorpt_coefficient_mu 0.966
_exptl_absorpt_correction_T_max 1.00000
_exptl_absorpt_correction_T_min 0.78418
_exptl_absorpt_correction_type multi-scan
_exptl_absorpt_process_details
;
CrysAlisPro 1.171.40.7b (Rigaku Oxford Diffraction, 2018)
Empirical absorption correction using spherical harmonics,
 implemented in SCALE3 ABSPACK scaling algorithm.
;
_exptl_crystal_colour 'clear dark green'
_exptl_crystal_colour_lustre clear
_exptl_crystal_colour_modifier dark
_exptl_crystal_colour_primary green
_exptl_crystal_density_diffrn 1.288
_exptl_crystal_description block
_exptl_crystal_F_000 5020
_exptl_crystal_size_max 0.16
_exptl_crystal_size_mid 0.12
_exptl_crystal_size_min 0.1
_refine_diff_density_max 0.918
_refine_diff_density_min -0.434
_refine_diff_density_rms 0.068
_refine_ls_extinction_method none
_refine_ls_goodness_of_fit_ref 1.016
_refine_ls_hydrogen_treatment constr
_refine_ls_matrix_type full
_refine_ls_number_parameters 1670
_refine_ls_number_reflns 28605
_refine_ls_number_restraints 2438
_refine_ls_restrained_S_all 1.001
_refine_ls_R_factor_all 0.1068
_refine_ls_R_factor_gt 0.0598
_refine_ls_shift/su_max 0.002
_refine_ls_shift/su_mean 0.000
_refine_ls_structure_factor_coef Fsqd
_refine_ls_weighting_details 'w=1/[\s^2^(Fo^2^)+(0.0565P)^2^+8.4217P] where P=(Fo^2^+2Fc^2^)/3'
_refine_ls_weighting_scheme calc
_refine_ls_wR_factor_gt 0.1235
_refine_ls_wR_factor_ref 0.1389
_reflns_Friedel_coverage 0.000
_reflns_number_gt 18403
_reflns_number_total 28605
_reflns_threshold_expression 'I > 2\s(I)'
_cod_data_source_file d3dt00982c2.cif
_cod_data_source_block s5268l
_cod_original_formula_sum 'C89.50 H158 Cr6 F8 N4 O32 Zn2'
_cod_database_code 7713062
_shelx_shelxl_version_number 2019/3
_chemical_oxdiff_formula Cr8F8O32C100H100
_shelx_space_group_comment
;
The symmetry employed for this shelxl refinement is uniquely defined
by the following loop, which should always be used as a source of
symmetry information in preference to the above space-group names.
They are only intended as comments.
;
_shelx_estimated_absorpt_t_max 0.910
_shelx_estimated_absorpt_t_min 0.861
_reflns_odcompleteness_completeness 99.87
_reflns_odcompleteness_iscentric 1
_reflns_odcompleteness_theta 26.32
_olex2_refinement_description
;
1. Shared sites
{Cr1, Zn1}
{Cr2, Zn2}
{Cr3, Zn3}
{Cr4, Zn4}
{Cr5, Zn5}
{Cr6, Zn6}
{Cr7, Zn7}
{Cr8, Zn8}
2. Restrained distances
 N57-C38
 2.1 with sigma of 0.02
 C7-C42 \\sim C7-C42A
 with sigma of 0.02
 N57A-C45A \\sim N57A-C32A \\sim N57-C45 \\sim N57-C32 \\sim N37-C38 \\sim
N37-C32 \\sim N37A-C38A ~
 N37A-C32A \\sim N31A-C22A \\sim N31-C22 \\sim N31A-C43A \\sim N31-C43 \\sim
N1A-C34A \\sim N1-C34 ~
 N1A-C22A \\sim N1-C22
 with sigma of 0.02
 C42-C81 \\sim C42A-C81A
 with sigma of 0.02
 C45-C38 \\sim C45A-C38A \\sim C43A-C34A \\sim C43-C34
 with sigma of 0.02
 C43A-C22A \\sim C43-C22 \\sim C34A-C22A \\sim C34-C22 \\sim C38-C32 \\sim
C38A-C32A \\sim C45-C32 ~
 C45A-C32A
 with sigma of 0.04
 N31-N1 \\sim N31A-N1A \\sim N57-N37 \\sim N57A-N37A
 with sigma of 0.04
 C16-C67 \\sim C16-C67A
 with sigma of 0.04
 C42-C87 \\sim C42A-C87A
 with sigma of 0.02
 C42-C94 \\sim C42A-C94A
 with sigma of 0.02
 C48-C69 \\sim C48A-C69A
 with sigma of 0.02
 C7-C81 \\sim C7-C81A
 with sigma of 0.04
 C13-C36 \\sim C13-C36A
 with sigma of 0.02
 C7-C87 \\sim C7-C87A
 with sigma of 0.04
 C13-C83 \\sim C13-C83A
 with sigma of 0.04
 C7-C94 \\sim C7-C94A
 with sigma of 0.04
 C16-C41 \\sim C16-C41A
 with sigma of 0.02
 C67-C82 \\sim C67A-C82A
 with sigma of 0.04
 C81-C87 \\sim C81A-C87A
 with sigma of 0.04
 C17-C74 \\sim C17-C74A
 with sigma of 0.04
 C81-C94 \\sim C81A-C94A
 with sigma of 0.04
 C87-C94 \\sim C87A-C94A
 with sigma of 0.04
 C36-C80 \\sim C36A-C80A
 with sigma of 0.02
 C13-C70 \\sim C13-C70A
 with sigma of 0.04
 C3-C25 \\sim C3-C25A
 with sigma of 0.02
 C70-C80 \\sim C70A-C80A
 with sigma of 0.04
 C25-C72 \\sim C25A-C72A
 with sigma of 0.02
 C25-C77 \\sim C25A-C77A
 with sigma of 0.02
 C41-C71 \\sim C41A-C71A
 with sigma of 0.02
 C25-C90 \\sim C25A-C90A
 with sigma of 0.02
 C16-C82 \\sim C16-C82A
 with sigma of 0.04
 C17-C48 \\sim C17-C48A
 with sigma of 0.02
 C17-C65 \\sim C17-C65A
 with sigma of 0.04
 C3-C72 \\sim C3-C72A
 with sigma of 0.04
 C65-C74 \\sim C65A-C74A
 with sigma of 0.04
 C3-C77 \\sim C3-C77A
 with sigma of 0.04
 C3-C90 \\sim C3-C90A
 with sigma of 0.04
 C72-C77 \\sim C72A-C77A
 with sigma of 0.04
 C72-C90 \\sim C72A-C90A
 with sigma of 0.04
 C77-C90 \\sim C77A-C90A
 with sigma of 0.04
 C36-C70 \\sim C36A-C70A
 with sigma of 0.02
 C36-C83 \\sim C36A-C83A
 with sigma of 0.02
 C33-C76 \\sim C33-C76A
 with sigma of 0.02
 C13-C80 \\sim C13-C80A
 with sigma of 0.04
 C33-C84 \\sim C33-C84A
 with sigma of 0.02
 C33-C89 \\sim C33-C89A
 with sigma of 0.02
 C70-C83 \\sim C70A-C83A
 with sigma of 0.04
 C80-C83 \\sim C80A-C83A
 with sigma of 0.04
 C41-C67 \\sim C41A-C67A
 with sigma of 0.02
 C41-C82 \\sim C41A-C82A
 with sigma of 0.02
 C16-C71 \\sim C16-C71A
 with sigma of 0.04
 C67-C71 \\sim C67A-C71A
 with sigma of 0.04
 C4-C28 \\sim C4-C28A
 with sigma of 0.02
 C71-C82 \\sim C71A-C82A
 with sigma of 0.04
 C28-C56 \\sim C28A-C56A
 with sigma of 0.02
 C48-C65 \\sim C48A-C65A
 with sigma of 0.02
 C28-C73 \\sim C28A-C73A
 with sigma of 0.02
 C48-C74 \\sim C48A-C74A
 with sigma of 0.02
 C28-C86 \\sim C28A-C86A
 with sigma of 0.02
 C17-C69 \\sim C17-C69A
 with sigma of 0.04
 C4-C56 \\sim C4-C56A
 with sigma of 0.04
 C65-C69 \\sim C65A-C69A
 with sigma of 0.04
 C4-C73 \\sim C4-C73A
 with sigma of 0.04
 C69-C74 \\sim C69A-C74A
 with sigma of 0.04
 C4-C86 \\sim C4-C86A
 with sigma of 0.04
 C56-C73 \\sim C56A-C73A
 with sigma of 0.04
 C56-C86 \\sim C56A-C86A
 with sigma of 0.04
 C73-C86 \\sim C73A-C86A
 with sigma of 0.04
 C18-C63 \\sim C18-C63A
 with sigma of 0.02
 C18-C68 \\sim C18-C68A
 with sigma of 0.02
 C18-C79 \\sim C18-C79A
 with sigma of 0.02
 C1A-C1E \\sim C1A-C1C \\sim C1F-C1D \\sim C1B-C1F \\sim C1C-C1E \\sim C1B-C1D
 with sigma of 0.04
 C19-C1F \\sim C19-C1B
 with sigma of 0.04
 C1A-C1B \\sim C1B-C1C \\sim C1C-C1D \\sim C1D-C1E \\sim C1E-C1F \\sim C1F-C1A
 with sigma of 0.02
 N31A-C34A \\sim N31-C34 \\sim N1-C43 \\sim N1A-C43A \\sim N37-C45 \\sim
N57-C38 \\sim N57A-C38A ~
 N37A-C45A
 with sigma of 0.04
3. Restrained planarity
 C19, C1A, C1B, C1C, C1D, C1E, C1F
 with sigma of 0.1
4. Uiso/Uaniso restraints and constraints
C22A \\sim C34A \\sim C43A \\sim N1A \\sim N31A \\sim N1 \\sim C22 \\sim N31
\\sim C34 \\sim C43: within 2A with sigma of 0.02 and sigma for terminal atoms
of 0.04 within 2A
C19 \\sim C1A \\sim C1B \\sim C1C \\sim C1D \\sim C1E \\sim C1F: within 2A with
sigma of 0.04 and sigma for terminal atoms of 0.08 within 2A
Uanis(Cr1) = Uanis(Zn1)
Uanis(Cr2) = Uanis(Zn2)
Uanis(Cr3) = Uanis(Zn3)
Uanis(Cr4) = Uanis(Zn4)
Uanis(Cr5) = Uanis(Zn5)
Uanis(Cr6) = Uanis(Zn6)
Uanis(Cr7) = Uanis(Zn7)
Uanis(Cr8) = Uanis(Zn8)
5. Rigid body (RIGU) restrains
 All non-hydrogen atoms
 with sigma for 1-2 distances of 0.002 and sigma for 1-3 distances of 0.002
 C32, N37, C38, C45, N57
 with sigma for 1-2 distances of 0.004 and sigma for 1-3 distances of 0.004
 C32A, N37A, C38A, C45A, N57A
 with sigma for 1-2 distances of 0.004 and sigma for 1-3 distances of 0.004
 C22A, N1A, N31A, C34A, C43A
 with sigma for 1-2 distances of 0.004 and sigma for 1-3 distances of 0.004
 C22, N1, N31, C34, C43
 with sigma for 1-2 distances of 0.004 and sigma for 1-3 distances of 0.004
 C42, C81, C87, C94
 with sigma for 1-2 distances of 0.004 and sigma for 1-3 distances of 0.004
 C63, C68, C79
 with sigma for 1-2 distances of 0.004 and sigma for 1-3 distances of 0.004
 C76, C84, C89
 with sigma for 1-2 distances of 0.004 and sigma for 1-3 distances of 0.004
 C41, C67, C71, C82
 with sigma for 1-2 distances of 0.004 and sigma for 1-3 distances of 0.004
 C25, C72, C77, C90
 with sigma for 1-2 distances of 0.004 and sigma for 1-3 distances of 0.004
 C28, C56, C73, C86
 with sigma for 1-2 distances of 0.004 and sigma for 1-3 distances of 0.004
 C36, C70, C80, C83
 with sigma for 1-2 distances of 0.004 and sigma for 1-3 distances of 0.004
 C48, C65, C69, C74
 with sigma for 1-2 distances of 0.004 and sigma for 1-3 distances of 0.004
 C42A, C81A, C87A, C94A
 with sigma for 1-2 distances of 0.004 and sigma for 1-3 distances of 0.004
 C25A, C72A, C77A, C90A
 with sigma for 1-2 distances of 0.004 and sigma for 1-3 distances of 0.004
 C76A, C84A, C89A
 with sigma for 1-2 distances of 0.004 and sigma for 1-3 distances of 0.004
 C28A, C56A, C73A, C86A
 with sigma for 1-2 distances of 0.004 and sigma for 1-3 distances of 0.004
 C63A, C68A, C79A
 with sigma for 1-2 distances of 0.004 and sigma for 1-3 distances of 0.004
 C36A, C70A, C80A, C83A
 with sigma for 1-2 distances of 0.004 and sigma for 1-3 distances of 0.004
 C41A, C67A, C71A, C82A
 with sigma for 1-2 distances of 0.004 and sigma for 1-3 distances of 0.004
 C48A, C65A, C69A, C74A
 with sigma for 1-2 distances of 0.004 and sigma for 1-3 distances of 0.004
 C19, C1A, C1B, C1C, C1D, C1E, C1F
 with sigma for 1-2 distances of 0.004 and sigma for 1-3 distances of 0.004
6. Others
 1*[Sof(Cr3)+Sof(Zn3)]+1*[Sof(Cr7)+Sof(Zn7)]+1*[Sof(Cr8)+Sof(Zn8)]+1*[Sof(Cr6)+
 Sof(Zn6)]+1*[Sof(Cr2)+Sof(Zn2)]+1*[Sof(Cr5)+Sof(Zn5)]+1*[Sof(Cr1)+Sof(Zn1)]+1*
 [Sof(Cr4)+Sof(Zn4)]=6 with esd of 0
 Sof(C94A)=Sof(H94D)=Sof(H94E)=Sof(H94F)=Sof(C87A)=Sof(H87D)=Sof(H87E)=
 Sof(H87F)=Sof(C81A)=Sof(H81D)=Sof(H81E)=Sof(H81F)=Sof(C42A)=1-FVAR(1)
 Sof(C42)=Sof(C81)=Sof(H81A)=Sof(H81B)=Sof(H81C)=Sof(C87)=Sof(H87A)=Sof(H87B)=
 Sof(H87C)=Sof(C94)=Sof(H94A)=Sof(H94B)=Sof(H94C)=FVAR(1)
 Sof(C90A)=Sof(H90D)=Sof(H90E)=Sof(H90F)=Sof(C72A)=Sof(H72D)=Sof(H72E)=
 Sof(H72F)=Sof(C25A)=Sof(C77A)=Sof(H77D)=Sof(H77E)=Sof(H77F)=1-FVAR(2)
 Sof(C25)=Sof(C72)=Sof(H72A)=Sof(H72B)=Sof(H72C)=Sof(C77)=Sof(H77A)=Sof(H77B)=
 Sof(H77C)=Sof(C90)=Sof(H90A)=Sof(H90B)=Sof(H90C)=FVAR(2)
 Sof(C84A)=Sof(H84D)=Sof(H84E)=Sof(H84F)=Sof(C89A)=Sof(H89D)=Sof(H89E)=
 Sof(H89F)=Sof(C76A)=Sof(H76D)=Sof(H76E)=Sof(H76F)=1-FVAR(3)
 Sof(C76)=Sof(H76A)=Sof(H76B)=Sof(H76C)=Sof(C84)=Sof(H84A)=Sof(H84B)=Sof(H84C)=
 Sof(C89)=Sof(H89A)=Sof(H89B)=Sof(H89C)=FVAR(3)
 Sof(C86A)=Sof(H86D)=Sof(H86E)=Sof(H86F)=Sof(C73A)=Sof(H73D)=Sof(H73E)=
 Sof(H73F)=Sof(C28A)=Sof(C56A)=Sof(H56D)=Sof(H56E)=Sof(H56F)=1-FVAR(4)
 Sof(C28)=Sof(C56)=Sof(H56A)=Sof(H56B)=Sof(H56C)=Sof(C73)=Sof(H73A)=Sof(H73B)=
 Sof(H73C)=Sof(C86)=Sof(H86A)=Sof(H86B)=Sof(H86C)=FVAR(4)
 Sof(C79A)=Sof(H79D)=Sof(H79E)=Sof(H79F)=Sof(C68A)=Sof(H68D)=Sof(H68E)=
 Sof(H68F)=Sof(C63A)=Sof(H63D)=Sof(H63E)=Sof(H63F)=1-FVAR(5)
 Sof(C63)=Sof(H63A)=Sof(H63B)=Sof(H63C)=Sof(C68)=Sof(H68A)=Sof(H68B)=Sof(H68C)=
 Sof(C79)=Sof(H79A)=Sof(H79B)=Sof(H79C)=FVAR(5)
 Sof(C36A)=Sof(C83A)=Sof(H83D)=Sof(H83E)=Sof(H83F)=Sof(C80A)=Sof(H80D)=
 Sof(H80E)=Sof(H80F)=Sof(C70A)=Sof(H70D)=Sof(H70E)=Sof(H70F)=1-FVAR(6)
 Sof(C36)=Sof(C70)=Sof(H70A)=Sof(H70B)=Sof(H70C)=Sof(C80)=Sof(H80A)=Sof(H80B)=
 Sof(H80C)=Sof(C83)=Sof(H83A)=Sof(H83B)=Sof(H83C)=FVAR(6)
 Sof(C82A)=Sof(H82D)=Sof(H82E)=Sof(H82F)=Sof(C67A)=Sof(H67D)=Sof(H67E)=
 Sof(H67F)=Sof(C71A)=Sof(H71D)=Sof(H71E)=Sof(H71F)=Sof(C41A)=1-FVAR(7)
 Sof(C41)=Sof(C67)=Sof(H67A)=Sof(H67B)=Sof(H67C)=Sof(C71)=Sof(H71A)=Sof(H71B)=
 Sof(H71C)=Sof(C82)=Sof(H82A)=Sof(H82B)=Sof(H82C)=FVAR(7)
 Sof(C48A)=Sof(C74A)=Sof(H74D)=Sof(H74E)=Sof(H74F)=Sof(C65A)=Sof(H65D)=
 Sof(H65E)=Sof(H65F)=Sof(C69A)=Sof(H69D)=Sof(H69E)=Sof(H69F)=1-FVAR(8)
 Sof(C48)=Sof(C65)=Sof(H65A)=Sof(H65B)=Sof(H65C)=Sof(C69)=Sof(H69A)=Sof(H69B)=
 Sof(H69C)=Sof(C74)=Sof(H74A)=Sof(H74B)=Sof(H74C)=FVAR(8)
 Sof(C45A)=Sof(H45A)=Sof(C32A)=Sof(H32A)=Sof(N37A)=Sof(H37A)=Sof(N57A)=
 Sof(H57A)=Sof(C38A)=Sof(H38A)=1-FVAR(9)
 Sof(C32)=Sof(H32)=Sof(N37)=Sof(H37)=Sof(C38)=Sof(H38)=Sof(C45)=Sof(H45)=
 Sof(N57)=Sof(H57)=FVAR(9)
 Sof(Zn3)=1-FVAR(10)
 Sof(Cr3)=FVAR(10)
 Sof(Zn7)=1-FVAR(11)
 Sof(Cr7)=FVAR(11)
 Sof(Zn8)=1-FVAR(12)
 Sof(Cr8)=FVAR(12)
 Sof(Zn6)=1-FVAR(13)
 Sof(Cr6)=FVAR(13)
 Sof(Zn2)=1-FVAR(14)
 Sof(Cr2)=FVAR(14)
 Sof(Zn5)=1-FVAR(15)
 Sof(Cr5)=FVAR(15)
 Sof(Zn1)=1-FVAR(16)
 Sof(Cr1)=FVAR(16)
 Sof(Zn4)=1-FVAR(17)
 Sof(Cr4)=FVAR(17)
 Sof(C34A)=Sof(H34A)=Sof(C43A)=Sof(H43A)=Sof(N31A)=Sof(H31A)=Sof(C22A)=
 Sof(H22A)=Sof(N1A)=Sof(H1A)=1-FVAR(18)
 Sof(C22)=Sof(H22)=Sof(N1)=Sof(H1)=Sof(N31)=Sof(H31)=Sof(C34)=Sof(H34)=
 Sof(C43)=Sof(H43)=FVAR(18)
 Fixed Sof: C19(0.5) H19A(0.5) H19B(0.5) H19C(0.5) C1A(0.5) C1B(0.5) H1B(0.5)
 C1C(0.5) H1C(0.5) C1D(0.5) H1D(0.5) C1E(0.5) H1E(0.5) C1F(0.5) H1F(0.5)
7.a Free rotating group:
 C19(C1A,C1B,C1C,C1D,C1E,C1F)
7.b Me refined with riding coordinates:
 C24(H24A,H24B,H24C), C30(H30A,H30B,H30C), C35(H35A,H35B,H35C), C39(H39A,H39B,
 H39C), C40(H40A,H40B,H40C), C44(H44A,H44B,H44C), C46(H46A,H46B,H46C), C47(H47A,
 H47B,H47C), C50(H50A,H50B,H50C), C51(H51A,H51B,H51C), C52(H52A,H52B,H52C),
 C53(H53A,H53B,H53C), C54(H54A,H54B,H54C), C55(H55A,H55B,H55C), C56(H56A,H56B,
 H56C), C58(H58A,H58B,H58C), C59(H59A,H59B,H59C), C60(H60A,H60B,H60C), C61(H61A,
 H61B,H61C), C62(H62A,H62B,H62C), C63(H63A,H63B,H63C), C64(H64A,H64B,H64C),
 C65(H65A,H65B,H65C), C66(H66A,H66B,H66C), C67(H67A,H67B,H67C), C68(H68A,H68B,
 H68C), C69(H69A,H69B,H69C), C70(H70A,H70B,H70C), C71(H71A,H71B,H71C), C72(H72A,
 H72B,H72C), C73(H73A,H73B,H73C), C74(H74A,H74B,H74C), C75(H75A,H75B,H75C),
 C76(H76A,H76B,H76C), C77(H77A,H77B,H77C), C78(H78A,H78B,H78C), C79(H79A,H79B,
 H79C), C80(H80A,H80B,H80C), C81(H81A,H81B,H81C), C82(H82A,H82B,H82C), C83(H83A,
 H83B,H83C), C84(H84A,H84B,H84C), C85(H85A,H85B,H85C), C86(H86A,H86B,H86C),
 C87(H87A,H87B,H87C), C89(H89A,H89B,H89C), C90(H90A,H90B,H90C), C94(H94A,H94B,
 H94C), C94A(H94D,H94E,H94F), C87A(H87D,H87E,H87F), C81A(H81D,H81E,H81F),
 C90A(H90D,H90E,H90F), C72A(H72D,H72E,H72F), C77A(H77D,H77E,H77F), C84A(H84D,
 H84E,H84F), C89A(H89D,H89E,H89F), C76A(H76D,H76E,H76F), C86A(H86D,H86E,H86F),
 C73A(H73D,H73E,H73F), C56A(H56D,H56E,H56F), C79A(H79D,H79E,H79F), C68A(H68D,
 H68E,H68F), C63A(H63D,H63E,H63F), C83A(H83D,H83E,H83F), C80A(H80D,H80E,H80F),
 C70A(H70D,H70E,H70F), C82A(H82D,H82E,H82F), C67A(H67D,H67E,H67F), C71A(H71D,
 H71E,H71F), C74A(H74D,H74E,H74F), C65A(H65D,H65E,H65F), C69A(H69D,H69E,H69F)
7.c Aromatic/amide H refined with riding coordinates:
 C22(H22), N1(H1), N31(H31), C32(H32), C34(H34), N37(H37), C38(H38), C43(H43),
 C45(H45), N57(H57), C1B(H1B), C1C(H1C), C1D(H1D), C1E(H1E), C1F(H1F),
 C45A(H45A), C32A(H32A), N37A(H37A), N57A(H57A), C38A(H38A), C34A(H34A),
 C43A(H43A), N31A(H31A), C22A(H22A), N1A(H1A)
7.d Idealised Me refined as rotating group:
 C19(H19A,H19B,H19C)
;
_olex2_submission_special_instructions 'No special instructions were received'
_oxdiff_exptl_absorpt_empirical_details
;
Empirical correction (ABSPACK) includes:
- Absorption correction using spherical harmonics
- Frame scaling
;
_oxdiff_exptl_absorpt_empirical_full_max 1.305
_oxdiff_exptl_absorpt_empirical_full_min 0.772

loop_
_space_group_symop_operation_xyz
'x, y, z'
'-x, y+1/2, -z+1/2'
'-x, -y, -z'
'x, -y-1/2, z-1/2'

loop_
_atom_site_label
_atom_site_type_symbol
_atom_site_fract_x
_atom_site_fract_y
_atom_site_fract_z
_atom_site_U_iso_or_equiv
_atom_site_adp_type
_atom_site_occupancy
_atom_site_site_symmetry_order
_atom_site_calc_flag
_atom_site_refinement_flags_posn
_atom_site_refinement_flags_adp
_atom_site_refinement_flags_occupancy
_atom_site_disorder_assembly
_atom_site_disorder_group
Cr3 Cr 0.61958(2) 0.32428(3) 0.67183(2) 0.03359(14) Uani 0.665(3) 1 d . . P . .
Cr7 Cr 0.82691(2) 0.72096(3) 0.69879(2) 0.03440(14) Uani 0.641(3) 1 d . . P . .
Cr8 Cr 0.85093(2) 0.65915(3) 0.60349(2) 0.03225(14) Uani 0.720(3) 1 d . . P . .
Cr6 Cr 0.83459(2) 0.48246(3) 0.54515(2) 0.03367(15) Uani 0.782(3) 1 d . . P . .
Cr2 Cr 0.65645(2) 0.48621(3) 0.74259(2) 0.03316(15) Uani 0.815(3) 1 d . . P . .
Cr5 Cr 0.74943(2) 0.31848(3) 0.53434(2) 0.03377(15) Uani 0.799(3) 1 d . . P . .
Cr1 Cr 0.72675(2) 0.66134(3) 0.74281(2) 0.03278(15) Uani 0.830(3) 1 d . . P . .
Cr4 Cr 0.67335(2) 0.24017(3) 0.59597(2) 0.03622(16) Uani 0.748(3) 1 d . . P . .
Zn3 Zn 0.61958(2) 0.32428(3) 0.67183(2) 0.03359(14) Uani 0.335(3) 1 d . . P . .
Zn7 Zn 0.82691(2) 0.72096(3) 0.69879(2) 0.03440(14) Uani 0.359(3) 1 d . . P . .
Zn8 Zn 0.85093(2) 0.65915(3) 0.60349(2) 0.03225(14) Uani 0.280(3) 1 d . . P . .
Zn6 Zn 0.83459(2) 0.48246(3) 0.54515(2) 0.03367(15) Uani 0.218(3) 1 d . . P . .
Zn2 Zn 0.65645(2) 0.48621(3) 0.74259(2) 0.03316(15) Uani 0.185(3) 1 d . . P . .
Zn5 Zn 0.74943(2) 0.31848(3) 0.53434(2) 0.03377(15) Uani 0.201(3) 1 d . . P . .
Zn1 Zn 0.72675(2) 0.66134(3) 0.74281(2) 0.03278(15) Uani 0.170(3) 1 d . . P . .
Zn4 Zn 0.67335(2) 0.24017(3) 0.59597(2) 0.03622(16) Uani 0.252(3) 1 d . . P . .
F2 F 0.64544(8) 0.43527(11) 0.68424(6) 0.0344(4) Uani 1 1 d . . . . .
F8 F 0.75543(7) 0.66425(11) 0.69326(6) 0.0345(4) Uani 1 1 d . . . . .
F1 F 0.71890(7) 0.54597(11) 0.73471(6) 0.0356(4) Uani 1 1 d . . . . .
F5 F 0.79740(8) 0.40352(11) 0.57056(6) 0.0368(4) Uani 1 1 d . . . . .
F7 F 0.83747(8) 0.63569(11) 0.65976(6) 0.0375(4) Uani 1 1 d . . . . .
F4 F 0.69992(8) 0.33161(11) 0.56893(6) 0.0372(4) Uani 1 1 d . . . . .
F6 F 0.80704(8) 0.56415(12) 0.57653(6) 0.0388(5) Uani 1 1 d . . . . .
F3 F 0.68164(7) 0.30946(11) 0.64781(6) 0.0353(4) Uani 1 1 d . . . . .
O24 O 0.92344(9) 0.59718(15) 0.62685(8) 0.0378(5) Uani 1 1 d . . . . .
O1 O 0.64987(10) 0.67357(15) 0.69658(8) 0.0419(6) Uani 1 1 d . . . . .
O32 O 0.80493(9) 0.64677(14) 0.78910(7) 0.0347(5) Uani 1 1 d . . . . .
O3 O 0.69803(10) 0.66073(14) 0.79330(8) 0.0386(6) Uani 1 1 d . . . . .
O29 O 0.81430(11) 0.80537(14) 0.73862(9) 0.0435(6) Uani 1 1 d . . . . .
O2 O 0.60125(9) 0.56915(14) 0.70814(8) 0.0392(6) Uani 1 1 d . . . . .
O18 O 0.76468(10) 0.49450(15) 0.48954(8) 0.0418(6) Uani 1 1 d . . . . .
O10 O 0.59207(10) 0.27311(15) 0.56347(8) 0.0408(6) Uani 1 1 d . . . . .
O30 O 0.73340(10) 0.77646(15) 0.74994(9) 0.0434(6) Uani 1 1 d . . . . .
O26 O 0.78178(10) 0.78752(14) 0.64468(8) 0.0416(6) Uani 1 1 d . . . . .
O27 O 0.89675(10) 0.75437(15) 0.63060(8) 0.0418(6) Uani 1 1 d . . . . .
O28 O 0.89919(11) 0.76998(15) 0.70223(8) 0.0477(6) Uani 1 1 d . . . . .
O9 O 0.57032(11) 0.35916(16) 0.60878(9) 0.0521(7) Uani 1 1 d . . . . .
O8 O 0.67281(12) 0.29165(15) 0.73322(9) 0.0506(7) Uani 1 1 d . . . . .
O6 O 0.55593(11) 0.34378(16) 0.69294(9) 0.0535(7) Uani 1 1 d . . . . .
O31 O 0.86732(10) 0.65367(17) 0.75309(8) 0.0473(6) Uani 1 1 d . . . . .
O13 O 0.66437(12) 0.17144(15) 0.54285(9) 0.0500(7) Uani 1 1 d . . . . .
O21 O 0.87135(11) 0.56255(16) 0.51902(9) 0.0460(6) Uani 1 1 d . . . . .
O16 O 0.79711(10) 0.24152(15) 0.57966(9) 0.0484(7) Uani 1 1 d . . . . .
O5 O 0.59253(11) 0.42946(16) 0.75044(8) 0.0473(6) Uani 1 1 d . . . . .
O4 O 0.66975(12) 0.53756(16) 0.80154(8) 0.0498(7) Uani 1 1 d . . . . .
O12 O 0.64642(11) 0.15214(15) 0.62425(10) 0.0522(7) Uani 1 1 d . . . . .
O25 O 0.77905(12) 0.72168(17) 0.58207(9) 0.0536(7) Uani 1 1 d . . . . .
O17 O 0.70448(10) 0.39669(16) 0.48883(8) 0.0519(7) Uani 1 1 d . . . . .
O11 O 0.59320(11) 0.21369(15) 0.65759(9) 0.0481(6) Uani 1 1 d . . . . .
O15 O 0.75313(12) 0.20647(16) 0.62691(9) 0.0541(7) Uani 1 1 d . . . . .
O23 O 0.90377(10) 0.47219(16) 0.60127(10) 0.0528(7) Uani 1 1 d . . . . .
O14 O 0.69969(13) 0.23531(16) 0.49699(9) 0.0529(7) Uani 1 1 d . . . . .
O22 O 0.86146(12) 0.68294(16) 0.54597(9) 0.0500(7) Uani 1 1 d . . . . .
O7 O 0.71063(12) 0.40114(17) 0.77375(9) 0.0577(7) Uani 1 1 d . . . . .
O20 O 0.86561(11) 0.39840(17) 0.51746(10) 0.0537(7) Uani 1 1 d . . . . .
O19 O 0.80005(12) 0.30249(17) 0.50025(9) 0.0525(7) Uani 1 1 d . . . . .
C1 C 0.85476(14) 0.6442(2) 0.78841(11) 0.0324(7) Uani 1 1 d . . . . .
C2 C 0.60498(14) 0.6333(2) 0.68872(11) 0.0339(7) Uani 1 1 d . . . . .
C3 C 0.71952(14) 0.4564(2) 0.47171(11) 0.0331(7) Uani 1 1 d D . . . .
C4 C 0.93663(14) 0.5256(2) 0.62419(11) 0.0356(7) Uani 1 1 d D . . . .
C5 C 0.55795(15) 0.3181(2) 0.57354(12) 0.0350(7) Uani 1 1 d . . . . .
C6 C 0.77367(15) 0.8223(2) 0.75144(11) 0.0347(7) Uani 1 1 d . . . . .
C7 C 0.76580(15) 0.7789(2) 0.60230(12) 0.0390(8) Uani 1 1 d D . . . .
C8 C 0.55431(16) 0.3829(2) 0.72650(12) 0.0398(8) Uani 1 1 d . . . . .
C9 C 0.67113(14) 0.1816(2) 0.50545(12) 0.0357(7) Uani 1 1 d . . . . .
C10 C 0.79513(15) 0.2073(2) 0.61464(12) 0.0367(7) Uani 1 1 d . . . . .
C11 C 0.87204(15) 0.6372(2) 0.51807(12) 0.0402(8) Uani 1 1 d . . . . .
C12 C 0.67881(15) 0.6308(2) 0.86044(11) 0.0393(8) Uani 1 1 d . . . . .
C13 C 0.61000(15) 0.1534(2) 0.64295(13) 0.0400(8) Uani 1 1 d D . . . .
C14 C 0.84737(15) 0.3312(2) 0.50226(12) 0.0393(8) Uani 1 1 d . . . . .
C15 C 0.68221(14) 0.6082(2) 0.81447(11) 0.0348(7) Uani 1 1 d . . . . .
C16 C 0.91805(15) 0.7815(2) 0.67078(12) 0.0394(8) Uani 1 1 d D . . . .
C17 C 0.70621(18) 0.3276(2) 0.76777(13) 0.0501(9) Uani 1 1 d D . . . .
C18 C 0.90397(15) 0.6302(2) 0.83317(12) 0.0446(8) Uani 1 1 d D . . . .
C22 C 0.6847(4) 0.5398(4) 0.6264(2) 0.0441(17) Uani 0.803(10) 1 d D U P A 1
H22 H 0.691882 0.544582 0.658188 0.053 Uiso 0.803(10) 1 calc R U P A 1
C20 C 0.55032(16) 0.6640(3) 0.65215(14) 0.0529(10) Uani 1 1 d . . . . .
C21 C 0.49650(16) 0.3216(3) 0.54026(14) 0.0524(10) Uani 1 1 d . . . . .
N1 N 0.6508(3) 0.4870(3) 0.59824(16) 0.0520(13) Uani 0.803(10) 1 d D U P A 1
H1 H 0.630433 0.450702 0.605640 0.062 Uiso 0.803(10) 1 calc R U P A 1
C23 C 0.77418(16) 0.9043(2) 0.77236(13) 0.0437(8) Uani 1 1 d . . . . .
C24 C 0.62259(18) 0.6001(3) 0.86282(14) 0.0583(11) Uani 1 1 d . . . . .
H24A H 0.620225 0.614534 0.892342 0.088 Uiso 1 1 calc R U . . .
H24B H 0.590523 0.624005 0.838158 0.088 Uiso 1 1 calc R U . . .
H24C H 0.621005 0.542109 0.859486 0.088 Uiso 1 1 calc R U . . .
C25 C 0.6766(5) 0.4807(7) 0.4255(3) 0.042(2) Uani 0.500(18) 1 d D . P B 1
C26 C 0.50033(17) 0.3751(3) 0.73803(13) 0.0532(10) Uani 1 1 d . . . . .
C27 C 0.88506(16) 0.6789(3) 0.47951(13) 0.0505(9) Uani 1 1 d . . . . .
C28 C 0.9982(6) 0.5036(11) 0.6531(7) 0.061(4) Uani 0.42(4) 1 d D . P C 1
C29 C 0.88504(18) 0.2800(3) 0.48440(14) 0.0599(11) Uani 1 1 d . . . . .
C30 C 0.51618(19) 0.3811(3) 0.78918(14) 0.0582(11) Uani 1 1 d . . . . .
H30A H 0.534882 0.432242 0.799900 0.087 Uiso 1 1 calc R U . . .
H30B H 0.481607 0.377128 0.796690 0.087 Uiso 1 1 calc R U . . .
H30C H 0.542308 0.337701 0.804109 0.087 Uiso 1 1 calc R U . . .
N31 N 0.7061(2) 0.5836(4) 0.60298(18) 0.0579(14) Uani 0.803(10) 1 d D U P A 1
H31 H 0.730261 0.622899 0.613899 0.069 Uiso 0.803(10) 1 calc R U P A 1
C32 C 0.7804(6) 0.4108(10) 0.6593(5) 0.030(3) Uani 0.314(18) 1 d D . P D 1
H32 H 0.751413 0.392798 0.632116 0.035 Uiso 0.314(18) 1 calc R U P D 1
C33 C 0.64345(18) 0.1221(2) 0.46745(14) 0.0533(10) Uani 1 1 d D . . . .
C34 C 0.6527(3) 0.4982(3) 0.55678(17) 0.0432(13) Uani 0.803(10) 1 d D U P A 1
H34 H 0.633686 0.467043 0.530414 0.052 Uiso 0.803(10) 1 calc R U P A 1
C35 C 0.6832(2) 0.7209(2) 0.86785(14) 0.0609(11) Uani 1 1 d . . . . .
H35A H 0.680922 0.733543 0.897616 0.091 Uiso 1 1 calc R U . . .
H35B H 0.719771 0.739757 0.866988 0.091 Uiso 1 1 calc R U . . .
H35C H 0.651850 0.747122 0.843685 0.091 Uiso 1 1 calc R U . . .
C36 C 0.5838(3) 0.0748(4) 0.6504(3) 0.0552(17) Uani 0.784(9) 1 d D . P E 1
N37 N 0.8329(6) 0.4296(18) 0.6648(6) 0.075(7) Uani 0.314(18) 1 d D . P D 1
H37 H 0.851221 0.415937 0.646731 0.090 Uiso 0.314(18) 1 calc R U P D 1
C38 C 0.8543(7) 0.4739(10) 0.7035(7) 0.046(4) Uani 0.314(18) 1 d D . P D 1
H38 H 0.887966 0.505387 0.712640 0.055 Uiso 0.314(18) 1 calc R U P D 1
C39 C 0.72967(18) 0.5902(3) 0.89706(13) 0.0569(11) Uani 1 1 d . . . . .
H39A H 0.729336 0.603008 0.927413 0.085 Uiso 1 1 calc R U . . .
H39B H 0.726748 0.532419 0.892518 0.085 Uiso 1 1 calc R U . . .
H39C H 0.765354 0.609106 0.894576 0.085 Uiso 1 1 calc R U . . .
C40 C 0.50225(18) 0.6625(3) 0.67037(19) 0.0744(14) Uani 1 1 d . . . . .
H40A H 0.467214 0.682270 0.646902 0.112 Uiso 1 1 calc R U . . .
H40B H 0.496265 0.607887 0.678543 0.112 Uiso 1 1 calc R U . . .
H40C H 0.512091 0.696494 0.697497 0.112 Uiso 1 1 calc R U . . .
C41 C 0.9712(4) 0.8332(7) 0.6816(4) 0.054(2) Uani 0.63(3) 1 d D . P F 1
C42 C 0.7241(5) 0.8419(7) 0.5738(4) 0.056(3) Uani 0.511(9) 1 d D . P G 1
C43 C 0.6855(3) 0.5595(5) 0.5589(2) 0.0559(16) Uani 0.803(10) 1 d D U P A 1
H43 H 0.693372 0.582805 0.534185 0.067 Uiso 0.803(10) 1 calc R U P A 1
C44 C 0.93754(17) 0.2573(3) 0.52596(16) 0.0663(13) Uani 1 1 d . . . . .
H44A H 0.925531 0.226430 0.547416 0.099 Uiso 1 1 calc R U . . .
H44B H 0.963569 0.225334 0.516014 0.099 Uiso 1 1 calc R U . . .
H44C H 0.957124 0.305725 0.541032 0.099 Uiso 1 1 calc R U . . .
C45 C 0.8203(9) 0.4648(14) 0.7254(6) 0.056(5) Uani 0.314(18) 1 d D . P D 1
H45 H 0.825653 0.484985 0.754945 0.067 Uiso 0.314(18) 1 calc R U P D 1
C46 C 0.9217(2) 0.7517(3) 0.49819(17) 0.0713(13) Uani 1 1 d . . . . .
H46A H 0.958613 0.735074 0.520528 0.107 Uiso 1 1 calc R U . . .
H46B H 0.927806 0.780223 0.473111 0.107 Uiso 1 1 calc R U . . .
H46C H 0.902397 0.786683 0.513002 0.107 Uiso 1 1 calc R U . . .
C47 C 0.71580(19) 0.9240(3) 0.77425(18) 0.0719(13) Uani 1 1 d . . . . .
H47A H 0.704707 0.882514 0.791368 0.108 Uiso 1 1 calc R U . . .
H47B H 0.717630 0.975389 0.789463 0.108 Uiso 1 1 calc R U . . .
H47C H 0.687534 0.926797 0.743149 0.108 Uiso 1 1 calc R U . . .
C48 C 0.7552(11) 0.2818(17) 0.8043(9) 0.079(8) Uani 0.159(12) 1 d D . P H 1
C49 C 0.8489(2) 0.1622(3) 0.64308(17) 0.0691(12) Uani 1 1 d . . . . .
C50 C 0.9153(2) 0.6217(3) 0.45813(17) 0.0797(15) Uani 1 1 d . . . . .
H50A H 0.952027 0.605877 0.481074 0.120 Uiso 1 1 calc R U . . .
H50B H 0.891569 0.574362 0.446987 0.120 Uiso 1 1 calc R U . . .
H50C H 0.921885 0.647907 0.432565 0.120 Uiso 1 1 calc R U . . .
C51 C 0.48567(19) 0.2609(3) 0.50246(17) 0.0841(17) Uani 1 1 d . . . . .
H51A H 0.492054 0.207286 0.515652 0.126 Uiso 1 1 calc R U . . .
H51B H 0.446163 0.265506 0.481141 0.126 Uiso 1 1 calc R U . . .
H51C H 0.511796 0.270427 0.486139 0.126 Uiso 1 1 calc R U . . .
C52 C 0.5589(2) 0.7493(3) 0.6387(2) 0.0840(16) Uani 1 1 d . . . . .
H52A H 0.590035 0.750447 0.626874 0.126 Uiso 1 1 calc R U . . .
H52B H 0.523636 0.768131 0.615100 0.126 Uiso 1 1 calc R U . . .
H52C H 0.568386 0.783848 0.665573 0.126 Uiso 1 1 calc R U . . .
C53 C 0.8280(2) 0.7047(4) 0.44497(17) 0.0910(18) Uani 1 1 d . . . . .
H53A H 0.804267 0.657703 0.432859 0.136 Uiso 1 1 calc R U . . .
H53B H 0.808731 0.739724 0.459800 0.136 Uiso 1 1 calc R U . . .
H53C H 0.834140 0.733264 0.419909 0.136 Uiso 1 1 calc R U . . .
C54 C 0.9014(3) 0.3271(4) 0.45084(19) 0.103(2) Uani 1 1 d . . . . .
H54A H 0.925653 0.294639 0.439204 0.155 Uiso 1 1 calc R U . . .
H54B H 0.866987 0.343058 0.425420 0.155 Uiso 1 1 calc R U . . .
H54C H 0.922503 0.374645 0.465820 0.155 Uiso 1 1 calc R U . . .
C55 C 0.8171(2) 0.8991(3) 0.82170(16) 0.0819(15) Uani 1 1 d . . . . .
H55A H 0.804389 0.858589 0.838397 0.123 Uiso 1 1 calc R U . . .
H55B H 0.854753 0.884669 0.821404 0.123 Uiso 1 1 calc R U . . .
H55C H 0.819405 0.950769 0.836725 0.123 Uiso 1 1 calc R U . . .
C56 C 1.0065(14) 0.4135(12) 0.6518(13) 0.095(8) Uani 0.42(4) 1 d D . P C 1
H56A H 0.981036 0.386518 0.664658 0.143 Uiso 0.42(4) 1 calc R U P C 1
H56B H 0.997498 0.396336 0.620190 0.143 Uiso 0.42(4) 1 calc R U P C 1
H56C H 1.046188 0.400079 0.669911 0.143 Uiso 0.42(4) 1 calc R U P C 1
N57 N 0.7762(6) 0.4223(11) 0.6993(5) 0.053(4) Uani 0.314(18) 1 d D . P D 1
H57 H 0.748354 0.404462 0.707475 0.063 Uiso 0.314(18) 1 calc R U P D 1
C58 C 0.4868(2) 0.4044(3) 0.52024(19) 0.0960(18) Uani 1 1 d . . . . .
H58A H 0.493829 0.443472 0.544843 0.144 Uiso 1 1 calc R U . . .
H58B H 0.512888 0.414203 0.503942 0.144 Uiso 1 1 calc R U . . .
H58C H 0.447255 0.409282 0.498944 0.144 Uiso 1 1 calc R U . . .
C59 C 0.7933(3) 0.9665(3) 0.7463(2) 0.0957(19) Uani 1 1 d . . . . .
H59A H 0.830826 0.952073 0.745741 0.144 Uiso 1 1 calc R U . . .
H59B H 0.765651 0.969670 0.714967 0.144 Uiso 1 1 calc R U . . .
H59C H 0.795746 1.018261 0.761281 0.144 Uiso 1 1 calc R U . . .
C60 C 0.4573(2) 0.3056(4) 0.5669(2) 0.0943(18) Uani 1 1 d . . . . .
H60A H 0.464135 0.251698 0.579661 0.141 Uiso 1 1 calc R U . . .
H60B H 0.465152 0.344272 0.591787 0.141 Uiso 1 1 calc R U . . .
H60C H 0.417377 0.310443 0.546417 0.141 Uiso 1 1 calc R U . . .
C61 C 0.5366(2) 0.6077(4) 0.61125(16) 0.0932(18) Uani 1 1 d . . . . .
H61A H 0.567856 0.608831 0.599533 0.140 Uiso 1 1 calc R U . . .
H61B H 0.531940 0.553485 0.620854 0.140 Uiso 1 1 calc R U . . .
H61C H 0.501136 0.624735 0.587202 0.140 Uiso 1 1 calc R U . . .
C62 C 0.8535(2) 0.2035(4) 0.4628(2) 0.1008(19) Uani 1 1 d . . . . .
H62A H 0.843240 0.173756 0.485600 0.151 Uiso 1 1 calc R U . . .
H62B H 0.818730 0.217111 0.437004 0.151 Uiso 1 1 calc R U . . .
H62C H 0.878281 0.170655 0.451946 0.151 Uiso 1 1 calc R U . . .
C63 C 0.9446(3) 0.5697(4) 0.8286(2) 0.072(2) Uani 0.782(8) 1 d D . P I 1
H63A H 0.975561 0.562419 0.858112 0.108 Uiso 0.782(8) 1 calc R U P I 1
H63B H 0.924538 0.519097 0.818712 0.108 Uiso 0.782(8) 1 calc R U P I 1
H63C H 0.960444 0.587579 0.805898 0.108 Uiso 0.782(8) 1 calc R U P I 1
C64 C 0.4712(2) 0.2963(4) 0.72041(19) 0.109(2) Uani 1 1 d . . . . .
H64A H 0.461283 0.293491 0.687261 0.163 Uiso 1 1 calc R U . . .
H64B H 0.497133 0.252496 0.735016 0.163 Uiso 1 1 calc R U . . .
H64C H 0.436432 0.291922 0.727597 0.163 Uiso 1 1 calc R U . . .
C65 C 0.7259(18) 0.239(3) 0.8317(15) 0.116(15) Uani 0.159(12) 1 d D . P H 1
H65A H 0.707420 0.277329 0.845264 0.173 Uiso 0.159(12) 1 calc R U P H 1
H65B H 0.697027 0.202542 0.811700 0.173 Uiso 0.159(12) 1 calc R U P H 1
H65C H 0.754090 0.208004 0.856001 0.173 Uiso 0.159(12) 1 calc R U P H 1
C66 C 0.8662(3) 0.1064(3) 0.6110(2) 0.109(2) Uani 1 1 d . . . . .
H66A H 0.871248 0.137759 0.586357 0.163 Uiso 1 1 calc R U . . .
H66B H 0.902120 0.079571 0.628367 0.163 Uiso 1 1 calc R U . . .
H66C H 0.836241 0.066620 0.597842 0.163 Uiso 1 1 calc R U . . .
C67 C 1.0114(7) 0.8134(15) 0.7303(5) 0.105(6) Uani 0.63(3) 1 d D . P F 1
H67A H 0.991767 0.823220 0.751719 0.157 Uiso 0.63(3) 1 calc R U P F 1
H67B H 1.022581 0.757290 0.731891 0.157 Uiso 0.63(3) 1 calc R U P F 1
H67C H 1.045533 0.846941 0.738421 0.157 Uiso 0.63(3) 1 calc R U P F 1
C68 C 0.8821(3) 0.6084(7) 0.8713(2) 0.098(3) Uani 0.782(8) 1 d D . P I 1
H68A H 0.855450 0.649375 0.873514 0.147 Uiso 0.782(8) 1 calc R U P I 1
H68B H 0.862498 0.556977 0.864483 0.147 Uiso 0.782(8) 1 calc R U P I 1
H68C H 0.914388 0.604945 0.900380 0.147 Uiso 0.782(8) 1 calc R U P I 1
C69 C 0.7998(19) 0.343(3) 0.8348(17) 0.16(2) Uani 0.159(12) 1 d D . P H 1
H69A H 0.818287 0.370535 0.816242 0.236 Uiso 0.159(12) 1 calc R U P H 1
H69B H 0.780225 0.382243 0.847162 0.236 Uiso 0.159(12) 1 calc R U P H 1
H69C H 0.828630 0.315113 0.859947 0.236 Uiso 0.159(12) 1 calc R U P H 1
C70 C 0.6137(4) 0.0052(4) 0.6378(3) 0.088(3) Uani 0.784(9) 1 d D . P E 1
H70A H 0.654176 0.005418 0.657406 0.132 Uiso 0.784(9) 1 calc R U P E 1
H70B H 0.596119 -0.044669 0.642142 0.132 Uiso 0.784(9) 1 calc R U P E 1
H70C H 0.610187 0.010058 0.605815 0.132 Uiso 0.784(9) 1 calc R U P E 1
C71 C 1.0012(6) 0.8182(12) 0.6488(5) 0.082(4) Uani 0.63(3) 1 d D . P F 1
H71A H 1.014065 0.762811 0.651411 0.123 Uiso 0.63(3) 1 calc R U P F 1
H71B H 0.974837 0.828350 0.617540 0.123 Uiso 0.63(3) 1 calc R U P F 1
H71C H 1.034206 0.853730 0.655871 0.123 Uiso 0.63(3) 1 calc R U P F 1
C72 C 0.6902(8) 0.5629(9) 0.4112(7) 0.101(6) Uani 0.500(18) 1 d D . P B 1
H72A H 0.688236 0.602624 0.433470 0.152 Uiso 0.500(18) 1 calc R U P B 1
H72B H 0.728609 0.562622 0.409980 0.152 Uiso 0.500(18) 1 calc R U P B 1
H72C H 0.662304 0.576187 0.381011 0.152 Uiso 0.500(18) 1 calc R U P B 1
C73 C 1.0089(16) 0.533(2) 0.7013(7) 0.133(10) Uani 0.42(4) 1 d D . P C 1
H73A H 0.982824 0.505900 0.713519 0.200 Uiso 0.42(4) 1 calc R U P C 1
H73B H 1.048406 0.521503 0.720829 0.200 Uiso 0.42(4) 1 calc R U P C 1
H73C H 1.002225 0.590485 0.700743 0.200 Uiso 0.42(4) 1 calc R U P C 1
C74 C 0.786(2) 0.229(3) 0.7813(13) 0.132(15) Uani 0.159(12) 1 d D . P H 1
H74A H 0.803451 0.261454 0.764286 0.199 Uiso 0.159(12) 1 calc R U P H 1
H74B H 0.815149 0.197755 0.804521 0.199 Uiso 0.159(12) 1 calc R U P H 1
H74C H 0.758087 0.192294 0.760220 0.199 Uiso 0.159(12) 1 calc R U P H 1
C75 C 0.8971(2) 0.2224(4) 0.6593(2) 0.126(2) Uani 1 1 d . . . . .
H75A H 0.900307 0.250348 0.632947 0.189 Uiso 1 1 calc R U . . .
H75B H 0.889159 0.260853 0.679728 0.189 Uiso 1 1 calc R U . . .
H75C H 0.933066 0.194817 0.675797 0.189 Uiso 1 1 calc R U . . .
C76 C 0.6075(4) 0.0620(5) 0.4823(2) 0.092(3) Uani 0.768(9) 1 d D . P J 1
H76A H 0.631841 0.034618 0.510063 0.139 Uiso 0.768(9) 1 calc R U P J 1
H76B H 0.576827 0.090008 0.488463 0.139 Uiso 0.768(9) 1 calc R U P J 1
H76C H 0.590995 0.022981 0.457916 0.139 Uiso 0.768(9) 1 calc R U P J 1
C77 C 0.6161(4) 0.4794(10) 0.4262(4) 0.076(4) Uani 0.500(18) 1 d D . P B 1
H77A H 0.612977 0.518526 0.448306 0.114 Uiso 0.500(18) 1 calc R U P B 1
H77B H 0.588817 0.492626 0.395722 0.114 Uiso 0.500(18) 1 calc R U P B 1
H77C H 0.607644 0.426264 0.434884 0.114 Uiso 0.500(18) 1 calc R U P B 1
C78 C 0.4622(2) 0.4450(5) 0.7153(2) 0.122(2) Uani 1 1 d . . . . .
H78A H 0.451822 0.441490 0.682142 0.183 Uiso 1 1 calc R U . . .
H78B H 0.427588 0.443762 0.722825 0.183 Uiso 1 1 calc R U . . .
H78C H 0.482783 0.494897 0.726370 0.183 Uiso 1 1 calc R U . . .
C79 C 0.9341(3) 0.7117(4) 0.8461(3) 0.096(3) Uani 0.782(8) 1 d D . P I 1
H79A H 0.906933 0.751176 0.849001 0.144 Uiso 0.782(8) 1 calc R U P I 1
H79B H 0.966191 0.706981 0.875168 0.144 Uiso 0.782(8) 1 calc R U P I 1
H79C H 0.948277 0.728473 0.822174 0.144 Uiso 0.782(8) 1 calc R U P I 1
C80 C 0.5906(4) 0.0672(4) 0.7001(3) 0.097(3) Uani 0.784(9) 1 d D . P E 1
H80A H 0.631340 0.065098 0.718948 0.146 Uiso 0.784(9) 1 calc R U P E 1
H80B H 0.573097 0.113148 0.709071 0.146 Uiso 0.784(9) 1 calc R U P E 1
H80C H 0.571956 0.018309 0.704490 0.146 Uiso 0.784(9) 1 calc R U P E 1
C81 C 0.7091(8) 0.8298(9) 0.5230(4) 0.106(6) Uani 0.511(9) 1 d D . P G 1
H81A H 0.694213 0.775916 0.514611 0.158 Uiso 0.511(9) 1 calc R U P G 1
H81B H 0.680101 0.868688 0.506171 0.158 Uiso 0.511(9) 1 calc R U P G 1
H81C H 0.743396 0.837071 0.515387 0.158 Uiso 0.511(9) 1 calc R U P G 1
C82 C 0.9509(8) 0.9178(7) 0.6784(10) 0.133(7) Uani 0.63(3) 1 d D . P F 1
H82A H 0.931538 0.926339 0.700091 0.200 Uiso 0.63(3) 1 calc R U P F 1
H82B H 0.983704 0.953811 0.685656 0.200 Uiso 0.63(3) 1 calc R U P F 1
H82C H 0.924335 0.928432 0.647325 0.200 Uiso 0.63(3) 1 calc R U P F 1
C83 C 0.5211(3) 0.0779(5) 0.6215(4) 0.118(4) Uani 0.784(9) 1 d D . P E 1
H83A H 0.516540 0.082885 0.589235 0.178 Uiso 0.784(9) 1 calc R U P E 1
H83B H 0.502389 0.029089 0.625879 0.178 Uiso 0.784(9) 1 calc R U P E 1
H83C H 0.503530 0.123928 0.630460 0.178 Uiso 0.784(9) 1 calc R U P E 1
C84 C 0.6085(5) 0.1650(5) 0.4256(2) 0.110(4) Uani 0.768(9) 1 d D . P J 1
H84A H 0.590683 0.126638 0.401101 0.165 Uiso 0.768(9) 1 calc R U P J 1
H84B H 0.578804 0.195636 0.431669 0.165 Uiso 0.768(9) 1 calc R U P J 1
H84C H 0.632930 0.201224 0.416282 0.165 Uiso 0.768(9) 1 calc R U P J 1
C85 C 0.8410(3) 0.1177(5) 0.6800(3) 0.168(4) Uani 1 1 d . . . . .
H85A H 0.809450 0.080037 0.667451 0.251 Uiso 1 1 calc R U . . .
H85B H 0.876100 0.088550 0.696841 0.251 Uiso 1 1 calc R U . . .
H85C H 0.832193 0.154586 0.700771 0.251 Uiso 1 1 calc R U . . .
C86 C 1.0371(8) 0.544(2) 0.6335(15) 0.133(11) Uani 0.42(4) 1 d D . P C 1
H86A H 1.029509 0.523844 0.602454 0.200 Uiso 0.42(4) 1 calc R U P C 1
H86B H 1.030665 0.601209 0.632478 0.200 Uiso 0.42(4) 1 calc R U P C 1
H86C H 1.076847 0.532227 0.652564 0.200 Uiso 0.42(4) 1 calc R U P C 1
C87 C 0.7476(6) 0.9240(6) 0.5900(5) 0.098(5) Uani 0.511(9) 1 d D . P G 1
H87A H 0.756497 0.928282 0.622973 0.146 Uiso 0.511(9) 1 calc R U P G 1
H87B H 0.782463 0.932656 0.583343 0.146 Uiso 0.511(9) 1 calc R U P G 1
H87C H 0.719169 0.964273 0.574127 0.146 Uiso 0.511(9) 1 calc R U P G 1
C89 C 0.6935(3) 0.0756(5) 0.4623(3) 0.112(4) Uani 0.768(9) 1 d D . P J 1
H89A H 0.714751 0.048734 0.491162 0.168 Uiso 0.768(9) 1 calc R U P J 1
H89B H 0.678731 0.036023 0.438010 0.168 Uiso 0.768(9) 1 calc R U P J 1
H89C H 0.718857 0.112478 0.454602 0.168 Uiso 0.768(9) 1 calc R U P J 1
C90 C 0.6797(8) 0.4197(10) 0.3910(3) 0.094(6) Uani 0.500(18) 1 d D . P B 1
H90A H 0.652390 0.433773 0.360714 0.141 Uiso 0.500(18) 1 calc R U P B 1
H90B H 0.718349 0.418801 0.390264 0.141 Uiso 0.500(18) 1 calc R U P B 1
H90C H 0.670231 0.367085 0.399706 0.141 Uiso 0.500(18) 1 calc R U P B 1
C94 C 0.6680(4) 0.8329(8) 0.5824(4) 0.089(4) Uani 0.511(9) 1 d D . P G 1
H94A H 0.675271 0.840213 0.614963 0.133 Uiso 0.511(9) 1 calc R U P G 1
H94B H 0.640688 0.873079 0.564717 0.133 Uiso 0.511(9) 1 calc R U P G 1
H94C H 0.652247 0.779710 0.572924 0.133 Uiso 0.511(9) 1 calc R U P G 1
C94A C 0.6853(8) 0.8088(12) 0.5326(6) 0.161(10) Uani 0.489(9) 1 d D . P G 2
H94D H 0.700426 0.769277 0.516941 0.241 Uiso 0.489(9) 1 calc R U P G 2
H94E H 0.658904 0.782932 0.544814 0.241 Uiso 0.489(9) 1 calc R U P G 2
H94F H 0.665009 0.850309 0.510844 0.241 Uiso 0.489(9) 1 calc R U P G 2
C87A C 0.7171(9) 0.9078(10) 0.5983(6) 0.149(9) Uani 0.489(9) 1 d D . P G 2
H87D H 0.690786 0.884469 0.611547 0.223 Uiso 0.489(9) 1 calc R U P G 2
H87E H 0.751193 0.927421 0.622809 0.223 Uiso 0.489(9) 1 calc R U P G 2
H87F H 0.698201 0.952071 0.578215 0.223 Uiso 0.489(9) 1 calc R U P G 2
C81A C 0.7744(5) 0.8806(7) 0.5506(5) 0.096(5) Uani 0.489(9) 1 d D . P G 2
H81D H 0.785107 0.839629 0.532981 0.144 Uiso 0.489(9) 1 calc R U P G 2
H81E H 0.755659 0.924815 0.530369 0.144 Uiso 0.489(9) 1 calc R U P G 2
H81F H 0.808651 0.900165 0.574962 0.144 Uiso 0.489(9) 1 calc R U P G 2
C42A C 0.7340(6) 0.8458(7) 0.5712(5) 0.061(3) Uani 0.489(9) 1 d D . P G 2
C90A C 0.7168(8) 0.4680(12) 0.3936(4) 0.113(6) Uani 0.500(18) 1 d D . P B 2
H90D H 0.752713 0.497824 0.404922 0.169 Uiso 0.500(18) 1 calc R U P B 2
H90E H 0.725037 0.410974 0.394025 0.169 Uiso 0.500(18) 1 calc R U P B 2
H90F H 0.694606 0.484658 0.362334 0.169 Uiso 0.500(18) 1 calc R U P B 2
C72A C 0.6745(8) 0.5748(7) 0.4258(7) 0.093(5) Uani 0.500(18) 1 d D . P B 2
H72D H 0.652584 0.586171 0.445409 0.140 Uiso 0.500(18) 1 calc R U P B 2
H72E H 0.711854 0.600955 0.438384 0.140 Uiso 0.500(18) 1 calc R U P B 2
H72F H 0.653798 0.594978 0.394996 0.140 Uiso 0.500(18) 1 calc R U P B 2
C25A C 0.6830(6) 0.4842(8) 0.4239(4) 0.059(3) Uani 0.500(18) 1 d D . P B 2
C77A C 0.6270(7) 0.4393(13) 0.4077(7) 0.150(9) Uani 0.500(18) 1 d D . P B 2
H77D H 0.606030 0.451030 0.428002 0.225 Uiso 0.500(18) 1 calc R U P B 2
H77E H 0.604108 0.455755 0.376544 0.225 Uiso 0.500(18) 1 calc R U P B 2
H77F H 0.634538 0.382071 0.408234 0.225 Uiso 0.500(18) 1 calc R U P B 2
C84A C 0.5786(7) 0.1394(19) 0.4477(10) 0.099(8) Uani 0.232(9) 1 d D . P J 2
H84D H 0.572289 0.195762 0.439377 0.149 Uiso 0.232(9) 1 calc R U P J 2
H84E H 0.560523 0.106599 0.420455 0.149 Uiso 0.232(9) 1 calc R U P J 2
H84F H 0.561776 0.126837 0.470630 0.149 Uiso 0.232(9) 1 calc R U P J 2
C89A C 0.6613(13) 0.1401(15) 0.4250(7) 0.085(7) Uani 0.232(9) 1 d D . P J 2
H89D H 0.654442 0.196352 0.416724 0.128 Uiso 0.232(9) 1 calc R U P J 2
H89E H 0.701902 0.128052 0.432898 0.128 Uiso 0.232(9) 1 calc R U P J 2
H89F H 0.638608 0.106997 0.399167 0.128 Uiso 0.232(9) 1 calc R U P J 2
C76A C 0.6535(16) 0.0387(9) 0.4799(8) 0.093(8) Uani 0.232(9) 1 d D . P J 2
H76D H 0.633966 0.005524 0.453184 0.140 Uiso 0.232(9) 1 calc R U P J 2
H76E H 0.694609 0.027834 0.490839 0.140 Uiso 0.232(9) 1 calc R U P J 2
H76F H 0.638804 0.026518 0.504178 0.140 Uiso 0.232(9) 1 calc R U P J 2
C86A C 1.0253(7) 0.5154(16) 0.6117(7) 0.116(7) Uani 0.58(4) 1 d D . P C 2
H86D H 1.006279 0.481684 0.585077 0.175 Uiso 0.58(4) 1 calc R U P C 2
H86E H 1.020737 0.571423 0.602372 0.175 Uiso 0.58(4) 1 calc R U P C 2
H86F H 1.066004 0.502168 0.624450 0.175 Uiso 0.58(4) 1 calc R U P C 2
C73A C 1.0275(7) 0.5530(13) 0.6885(7) 0.106(6) Uani 0.58(4) 1 d D . P C 2
H73D H 1.009953 0.543355 0.711306 0.159 Uiso 0.58(4) 1 calc R U P C 2
H73E H 1.068248 0.539844 0.701568 0.159 Uiso 0.58(4) 1 calc R U P C 2
H73F H 1.022981 0.609100 0.679490 0.159 Uiso 0.58(4) 1 calc R U P C 2
C28A C 0.9990(4) 0.5017(8) 0.6472(4) 0.048(3) Uani 0.58(4) 1 d D . P C 2
C56A C 1.0026(10) 0.4138(9) 0.6606(10) 0.091(6) Uani 0.58(4) 1 d D . P C 2
H56D H 0.983816 0.381548 0.633282 0.136 Uiso 0.58(4) 1 calc R U P C 2
H56E H 1.042782 0.398089 0.674423 0.136 Uiso 0.58(4) 1 calc R U P C 2
H56F H 0.983615 0.405566 0.682563 0.136 Uiso 0.58(4) 1 calc R U P C 2
C79A C 0.8967(10) 0.6711(16) 0.8710(6) 0.064(6) Uani 0.218(8) 1 d D . P I 2
H79D H 0.857855 0.662543 0.870375 0.096 Uiso 0.218(8) 1 calc R U P I 2
H79E H 0.924218 0.650518 0.899708 0.096 Uiso 0.218(8) 1 calc R U P I 2
H79F H 0.903219 0.728177 0.868693 0.096 Uiso 0.218(8) 1 calc R U P I 2
C68A C 0.8990(12) 0.5373(9) 0.8404(8) 0.084(7) Uani 0.218(8) 1 d D . P I 2
H68D H 0.903776 0.508313 0.814949 0.125 Uiso 0.218(8) 1 calc R U P I 2
H68E H 0.928704 0.521004 0.869107 0.125 Uiso 0.218(8) 1 calc R U P I 2
H68F H 0.861333 0.525413 0.841623 0.125 Uiso 0.218(8) 1 calc R U P I 2
C63A C 0.9606(7) 0.635(2) 0.8271(8) 0.085(8) Uani 0.218(8) 1 d D . P I 2
H63D H 0.958890 0.604273 0.800117 0.128 Uiso 0.218(8) 1 calc R U P I 2
H63E H 0.969379 0.690569 0.823176 0.128 Uiso 0.218(8) 1 calc R U P I 2
H63F H 0.990378 0.612910 0.854191 0.128 Uiso 0.218(8) 1 calc R U P I 2
C36A C 0.5799(9) 0.0723(10) 0.6393(8) 0.054(5) Uani 0.216(9) 1 d D . P E 2
C83A C 0.5313(11) 0.0833(15) 0.6560(12) 0.085(9) Uani 0.216(9) 1 d D . P E 2
H83D H 0.502690 0.118726 0.635201 0.128 Uiso 0.216(9) 1 calc R U P E 2
H83E H 0.513849 0.031616 0.657200 0.128 Uiso 0.216(9) 1 calc R U P E 2
H83F H 0.545702 0.106804 0.686674 0.128 Uiso 0.216(9) 1 calc R U P E 2
C80A C 0.6231(11) 0.0177(14) 0.6720(10) 0.094(8) Uani 0.216(9) 1 d D . P E 2
H80D H 0.655164 0.009704 0.661667 0.141 Uiso 0.216(9) 1 calc R U P E 2
H80E H 0.636978 0.041526 0.702532 0.141 Uiso 0.216(9) 1 calc R U P E 2
H80F H 0.605125 -0.033662 0.673058 0.141 Uiso 0.216(9) 1 calc R U P E 2
C70A C 0.5609(12) 0.0343(15) 0.5918(8) 0.095(9) Uani 0.216(9) 1 d D . P E 2
H70D H 0.594003 0.028401 0.582452 0.142 Uiso 0.216(9) 1 calc R U P E 2
H70E H 0.544325 -0.018121 0.592728 0.142 Uiso 0.216(9) 1 calc R U P E 2
H70F H 0.532368 0.068299 0.569868 0.142 Uiso 0.216(9) 1 calc R U P E 2
C82A C 0.9461(13) 0.9187(11) 0.6936(10) 0.075(6) Uani 0.37(3) 1 d D . P F 2
H82D H 0.935828 0.910949 0.720592 0.113 Uiso 0.37(3) 1 calc R U P F 2
H82E H 0.976392 0.958691 0.700187 0.113 Uiso 0.37(3) 1 calc R U P F 2
H82F H 0.912489 0.936980 0.668029 0.113 Uiso 0.37(3) 1 calc R U P F 2
C67A C 1.0173(10) 0.8079(18) 0.7201(11) 0.085(7) Uani 0.37(3) 1 d D . P F 2
H67D H 1.029313 0.757685 0.710499 0.127 Uiso 0.37(3) 1 calc R U P F 2
H67E H 1.048919 0.845960 0.728371 0.127 Uiso 0.37(3) 1 calc R U P F 2
H67F H 1.006119 0.798380 0.746543 0.127 Uiso 0.37(3) 1 calc R U P F 2
C71A C 0.9820(16) 0.856(2) 0.6395(9) 0.096(8) Uani 0.37(3) 1 d D . P F 2
H71D H 0.995592 0.806229 0.630635 0.145 Uiso 0.37(3) 1 calc R U P F 2
H71E H 0.948149 0.874534 0.614337 0.145 Uiso 0.37(3) 1 calc R U P F 2
H71F H 1.012051 0.896245 0.646495 0.145 Uiso 0.37(3) 1 calc R U P F 2
C41A C 0.9667(8) 0.8415(11) 0.6811(7) 0.053(4) Uani 0.37(3) 1 d D . P F 2
C48A C 0.7411(3) 0.2753(4) 0.8087(2) 0.0705(18) Uani 0.841(12) 1 d D . P H 2
C74A C 0.7414(5) 0.1894(4) 0.7949(3) 0.118(4) Uani 0.841(12) 1 d D . P H 2
H74D H 0.759116 0.185023 0.771844 0.177 Uiso 0.841(12) 1 calc R U P H 2
H74E H 0.763105 0.157641 0.821735 0.177 Uiso 0.841(12) 1 calc R U P H 2
H74F H 0.702052 0.169580 0.782203 0.177 Uiso 0.841(12) 1 calc R U P H 2
C65A C 0.7140(3) 0.2841(5) 0.8443(2) 0.089(2) Uani 0.841(12) 1 d D . P H 2
H65D H 0.714217 0.340309 0.852690 0.134 Uiso 0.841(12) 1 calc R U P H 2
H65E H 0.674492 0.264901 0.831830 0.134 Uiso 0.841(12) 1 calc R U P H 2
H65F H 0.735545 0.252962 0.871362 0.134 Uiso 0.841(12) 1 calc R U P H 2
C69A C 0.8032(3) 0.3076(6) 0.8272(3) 0.092(3) Uani 0.841(12) 1 d D . P H 2
H69D H 0.820249 0.301436 0.803784 0.138 Uiso 0.841(12) 1 calc R U P H 2
H69E H 0.802883 0.363964 0.834979 0.138 Uiso 0.841(12) 1 calc R U P H 2
H69F H 0.825722 0.277603 0.854555 0.138 Uiso 0.841(12) 1 calc R U P H 2
C19 C 1.1337(9) 0.4861(11) 1.0086(8) 0.275(11) Uani 0.5 1 d DG U P K -1
H19A H 1.154294 0.459708 1.037747 0.412 Uiso 0.5 1 calc R U P K -1
H19B H 1.148785 0.539950 1.009045 0.412 Uiso 0.5 1 calc R U P K -1
H19C H 1.138713 0.455678 0.983665 0.412 Uiso 0.5 1 calc R U P K -1
C1A C 1.0712(9) 0.4905(10) 1.0014(7) 0.193(9) Uani 0.5 1 d DG U P K -1
C1B C 1.0300(10) 0.4592(13) 0.9623(7) 0.208(10) Uani 0.5 1 d DG U P K -1
H1B H 1.041745 0.434393 0.939953 0.250 Uiso 0.5 1 calc R U P K -1
C1C C 0.9726(9) 0.4633(17) 0.9553(8) 0.208(10) Uani 0.5 1 d DG U P K -1
H1C H 0.945229 0.441559 0.928330 0.250 Uiso 0.5 1 calc R U P K -1
C1D C 0.9550(10) 0.4995(17) 0.9878(9) 0.207(9) Uani 0.5 1 d DG U P K -1
H1D H 0.915583 0.502794 0.983181 0.248 Uiso 0.5 1 calc R U P K -1
C1E C 0.9952(11) 0.5308(14) 1.0269(8) 0.200(9) Uani 0.5 1 d DG U P K -1
H1E H 0.983281 0.555288 1.049197 0.240 Uiso 0.5 1 calc R U P K -1
C1F C 1.0526(11) 0.5266(11) 1.0337(6) 0.195(9) Uani 0.5 1 d DG U P K -1
H1F H 1.079744 0.548579 1.060613 0.234 Uiso 0.5 1 calc R U P K -1
C45A C 0.8160(4) 0.4364(6) 0.7312(2) 0.047(2) Uani 0.686(18) 1 d D . P D 2
H45A H 0.819755 0.439178 0.762341 0.056 Uiso 0.686(18) 1 calc R U P D 2
C32A C 0.7959(5) 0.3933(6) 0.6627(3) 0.048(3) Uani 0.686(18) 1 d D . P D 2
H32A H 0.782499 0.360175 0.636423 0.058 Uiso 0.686(18) 1 calc R U P D 2
N37A N 0.8223(4) 0.4616(5) 0.6659(2) 0.059(2) Uani 0.686(18) 1 d D . P D 2
H37A H 0.830489 0.485049 0.643918 0.070 Uiso 0.686(18) 1 calc R U P D 2
N57A N 0.7913(5) 0.3792(8) 0.7015(3) 0.095(4) Uani 0.686(18) 1 d D . P D 2
H57A H 0.774174 0.337430 0.707600 0.114 Uiso 0.686(18) 1 calc R U P D 2
C38A C 0.8346(5) 0.4893(5) 0.7077(3) 0.053(3) Uani 0.686(18) 1 d D . P D 2
H38A H 0.853240 0.538135 0.719182 0.064 Uiso 0.686(18) 1 calc R U P D 2
C34A C 0.6837(13) 0.5101(12) 0.5657(7) 0.046(3) Uani 0.197(10) 1 d D U P A 2
H34A H 0.685932 0.476818 0.541929 0.055 Uiso 0.197(10) 1 calc R U P A 2
C43A C 0.6838(13) 0.5896(12) 0.5662(7) 0.041(3) Uani 0.197(10) 1 d D U P A 2
H43A H 0.683003 0.624176 0.542054 0.049 Uiso 0.197(10) 1 calc R U P A 2
N31A N 0.6851(11) 0.6102(11) 0.6071(6) 0.053(3) Uani 0.197(10) 1 d D U P A 2
H31A H 0.691227 0.658861 0.618101 0.064 Uiso 0.197(10) 1 calc R U P A 2
C22A C 0.676(2) 0.5487(14) 0.6289(10) 0.050(4) Uani 0.197(10) 1 d D U P A 2
H22A H 0.668754 0.548827 0.656532 0.059 Uiso 0.197(10) 1 calc R U P A 2
N1A N 0.6798(11) 0.4867(11) 0.6048(7) 0.052(3) Uani 0.197(10) 1 d D U P A 2
H1A H 0.679620 0.436875 0.613344 0.063 Uiso 0.197(10) 1 calc R U P A 2

loop_
_atom_site_aniso_label
_atom_site_aniso_U_11
_atom_site_aniso_U_22
_atom_site_aniso_U_33
_atom_site_aniso_U_23
_atom_site_aniso_U_13
_atom_site_aniso_U_12
Cr3 0.0439(3) 0.0320(3) 0.0297(3) -0.0023(2) 0.0191(2) -0.0075(2)
Cr7 0.0425(3) 0.0347(3) 0.0307(3) -0.0008(2) 0.0189(2) -0.0067(2)
Cr8 0.0326(3) 0.0390(3) 0.0278(3) 0.0013(2) 0.0141(2) -0.0034(2)
Cr6 0.0301(3) 0.0452(3) 0.0262(3) -0.0028(2) 0.0107(2) -0.0067(2)
Cr2 0.0386(3) 0.0371(3) 0.0276(3) -0.0057(2) 0.0165(2) -0.0101(2)
Cr5 0.0414(3) 0.0326(3) 0.0319(3) 0.0005(2) 0.0187(2) -0.0005(2)
Cr1 0.0361(3) 0.0377(3) 0.0267(3) -0.0030(2) 0.0141(2) -0.0104(2)
Cr4 0.0383(3) 0.0358(3) 0.0423(3) -0.0098(2) 0.0239(2) -0.0092(2)
Zn3 0.0439(3) 0.0320(3) 0.0297(3) -0.0023(2) 0.0191(2) -0.0075(2)
Zn7 0.0425(3) 0.0347(3) 0.0307(3) -0.0008(2) 0.0189(2) -0.0067(2)
Zn8 0.0326(3) 0.0390(3) 0.0278(3) 0.0013(2) 0.0141(2) -0.0034(2)
Zn6 0.0301(3) 0.0452(3) 0.0262(3) -0.0028(2) 0.0107(2) -0.0067(2)
Zn2 0.0386(3) 0.0371(3) 0.0276(3) -0.0057(2) 0.0165(2) -0.0101(2)
Zn5 0.0414(3) 0.0326(3) 0.0319(3) 0.0005(2) 0.0187(2) -0.0005(2)
Zn1 0.0361(3) 0.0377(3) 0.0267(3) -0.0030(2) 0.0141(2) -0.0104(2)
Zn4 0.0383(3) 0.0358(3) 0.0423(3) -0.0098(2) 0.0239(2) -0.0092(2)
F2 0.0423(11) 0.0354(10) 0.0276(10) -0.0001(8) 0.0152(8) -0.0032(9)
F8 0.0323(10) 0.0440(11) 0.0276(10) -0.0020(8) 0.0113(8) -0.0084(9)
F1 0.0335(10) 0.0364(10) 0.0380(11) -0.0035(8) 0.0141(9) -0.0058(8)
F5 0.0358(10) 0.0477(12) 0.0253(10) -0.0005(8) 0.0088(8) -0.0034(9)
F7 0.0402(11) 0.0414(11) 0.0324(10) 0.0033(8) 0.0149(9) -0.0061(9)
F4 0.0408(11) 0.0354(11) 0.0381(11) 0.0043(8) 0.0175(9) 0.0046(9)
F6 0.0302(10) 0.0545(12) 0.0318(10) -0.0035(9) 0.0113(8) 0.0000(9)
F3 0.0324(10) 0.0378(11) 0.0360(10) 0.0012(8) 0.0128(8) -0.0033(8)
O24 0.0268(12) 0.0486(14) 0.0342(13) -0.0012(11) 0.0065(10) -0.0002(11)
O1 0.0360(12) 0.0458(15) 0.0448(14) 0.0091(12) 0.0157(11) -0.0018(11)
O32 0.0328(11) 0.0432(14) 0.0272(12) 0.0000(10) 0.0097(9) -0.0068(11)
O3 0.0492(14) 0.0400(13) 0.0335(13) -0.0047(10) 0.0233(11) -0.0095(12)
O29 0.0504(15) 0.0378(14) 0.0521(15) -0.0111(12) 0.0301(13) -0.0141(12)
O2 0.0335(13) 0.0379(13) 0.0471(15) -0.0063(11) 0.0155(11) -0.0052(11)
O18 0.0420(13) 0.0467(15) 0.0300(12) 0.0039(11) 0.0048(10) -0.0098(11)
O10 0.0357(13) 0.0495(15) 0.0367(13) -0.0071(11) 0.0123(10) 0.0002(11)
O30 0.0451(14) 0.0406(14) 0.0496(15) -0.0063(12) 0.0232(12) -0.0085(11)
O26 0.0473(14) 0.0439(14) 0.0380(12) 0.0106(11) 0.0207(11) 0.0052(12)
O27 0.0468(14) 0.0431(14) 0.0393(13) 0.0016(11) 0.0201(11) -0.0125(12)
O28 0.0551(15) 0.0525(16) 0.0382(14) -0.0050(12) 0.0199(12) -0.0220(13)
O9 0.0458(15) 0.0557(17) 0.0459(15) -0.0184(12) 0.0056(12) 0.0124(13)
O8 0.0739(18) 0.0416(15) 0.0352(13) 0.0079(11) 0.0181(12) 0.0034(13)
O6 0.0565(16) 0.0614(17) 0.0561(16) -0.0236(14) 0.0365(14) -0.0269(14)
O31 0.0342(13) 0.0780(19) 0.0302(12) -0.0001(12) 0.0122(10) -0.0003(13)
O13 0.0634(17) 0.0447(15) 0.0522(15) -0.0132(12) 0.0333(14) -0.0146(13)
O21 0.0502(15) 0.0552(14) 0.0422(14) -0.0053(12) 0.0281(12) -0.0148(13)
O16 0.0410(14) 0.0504(16) 0.0596(16) 0.0240(13) 0.0249(12) 0.0153(12)
O5 0.0549(15) 0.0569(16) 0.0404(14) -0.0143(12) 0.0295(12) -0.0218(13)
O4 0.0765(19) 0.0469(14) 0.0351(14) -0.0092(11) 0.0310(13) -0.0211(14)
O12 0.0583(17) 0.0370(14) 0.0765(19) -0.0015(13) 0.0425(15) -0.0048(13)
O25 0.0614(17) 0.0558(16) 0.0345(14) -0.0004(12) 0.0062(12) 0.0163(14)
O17 0.0408(14) 0.0640(17) 0.0376(14) 0.0183(13) -0.0019(11) -0.0143(13)
O11 0.0604(17) 0.0366(13) 0.0616(17) -0.0036(12) 0.0391(14) -0.0096(12)
O15 0.0620(16) 0.0533(17) 0.0573(17) 0.0237(14) 0.0340(14) 0.0211(14)
O23 0.0334(13) 0.0479(15) 0.0612(17) -0.0032(13) -0.0022(12) -0.0017(12)
O14 0.0779(19) 0.0454(15) 0.0445(15) -0.0113(12) 0.0329(14) -0.0187(14)
O22 0.0684(18) 0.0497(15) 0.0418(14) 0.0087(12) 0.0320(14) -0.0004(14)
O7 0.0635(17) 0.0499(15) 0.0400(15) 0.0118(12) -0.0052(13) -0.0126(14)
O20 0.0453(15) 0.0673(17) 0.0592(17) -0.0191(14) 0.0317(14) -0.0128(13)
O19 0.0590(16) 0.0584(17) 0.0535(17) -0.0131(13) 0.0362(14) -0.0105(13)
C1 0.0343(15) 0.0318(18) 0.0295(15) -0.0031(13) 0.0095(13) -0.0023(14)
C2 0.0358(16) 0.0428(18) 0.0255(16) -0.0066(13) 0.0139(13) 0.0030(14)
C3 0.0299(16) 0.0408(18) 0.0274(15) -0.0005(13) 0.0089(12) 0.0010(14)
C4 0.0282(15) 0.0454(18) 0.0325(17) 0.0032(14) 0.0099(13) -0.0021(14)
C5 0.0382(17) 0.0317(18) 0.0333(17) 0.0012(13) 0.0108(14) 0.0010(14)
C6 0.0406(18) 0.0375(17) 0.0254(16) 0.0005(14) 0.0111(14) -0.0049(14)
C7 0.0378(18) 0.0403(18) 0.0397(16) 0.0069(14) 0.0151(15) 0.0006(15)
C8 0.0453(19) 0.049(2) 0.0314(17) -0.0030(15) 0.0213(15) -0.0105(16)
C9 0.0352(18) 0.0333(17) 0.0364(17) -0.0033(14) 0.0102(14) 0.0026(14)
C10 0.0411(18) 0.0289(18) 0.0383(18) 0.0016(14) 0.0121(15) 0.0023(15)
C11 0.0342(19) 0.0578(19) 0.0293(17) 0.0014(15) 0.0121(15) -0.0080(17)
C12 0.0467(19) 0.049(2) 0.0264(16) -0.0047(14) 0.0178(15) -0.0038(17)
C13 0.0402(19) 0.0319(16) 0.053(2) 0.0022(16) 0.0223(17) -0.0024(15)
C14 0.0365(17) 0.052(2) 0.0306(18) -0.0034(15) 0.0131(15) 0.0050(15)
C15 0.0342(18) 0.0455(18) 0.0256(16) -0.0040(13) 0.0116(14) -0.0081(16)
C16 0.0401(18) 0.0398(19) 0.0402(17) 0.0019(15) 0.0169(14) -0.0080(15)
C17 0.059(2) 0.048(2) 0.0385(19) 0.0116(15) 0.0122(16) -0.0010(18)
C18 0.0378(18) 0.056(2) 0.0342(17) 0.0004(16) 0.0061(14) 0.0101(17)
C22 0.057(4) 0.048(3) 0.034(2) -0.009(2) 0.025(2) -0.008(3)
C20 0.0389(19) 0.058(2) 0.052(2) -0.0006(18) 0.0053(16) 0.0099(18)
C21 0.0372(19) 0.059(2) 0.051(2) -0.0106(18) 0.0039(16) 0.0109(18)
N1 0.062(3) 0.050(2) 0.048(2) -0.0007(18) 0.025(2) -0.016(2)
C23 0.052(2) 0.0356(18) 0.047(2) -0.0034(16) 0.0221(17) -0.0019(17)
C24 0.060(2) 0.079(3) 0.049(2) -0.015(2) 0.036(2) -0.010(2)
C25 0.041(4) 0.049(6) 0.031(3) 0.008(3) 0.007(3) 0.004(4)
C26 0.047(2) 0.079(3) 0.043(2) -0.0039(19) 0.0286(18) -0.0155(19)
C27 0.047(2) 0.073(3) 0.037(2) 0.0097(17) 0.0208(16) -0.0110(19)
C28 0.032(4) 0.054(8) 0.076(8) 0.015(6) -0.006(4) 0.000(5)
C29 0.054(2) 0.085(3) 0.046(2) -0.008(2) 0.0241(18) 0.018(2)
C30 0.069(3) 0.070(3) 0.052(2) -0.013(2) 0.042(2) -0.016(2)
N31 0.051(3) 0.059(3) 0.068(3) -0.005(2) 0.027(2) -0.018(2)
C32 0.027(5) 0.022(8) 0.043(5) 0.003(4) 0.016(4) 0.016(5)
C33 0.062(2) 0.045(2) 0.047(2) -0.0174(17) 0.0119(18) -0.0034(18)
C34 0.049(3) 0.049(3) 0.034(2) -0.0028(19) 0.017(2) 0.012(2)
C35 0.089(3) 0.054(2) 0.046(2) -0.0137(19) 0.032(2) -0.008(2)
C36 0.058(3) 0.035(2) 0.084(4) 0.003(3) 0.040(3) -0.008(3)
N37 0.043(6) 0.130(17) 0.063(7) -0.050(10) 0.031(5) -0.018(9)
C38 0.048(7) 0.044(8) 0.039(8) -0.006(5) 0.008(5) 0.002(6)
C39 0.061(2) 0.074(3) 0.0294(19) -0.0019(19) 0.0094(17) 0.001(2)
C40 0.040(2) 0.076(3) 0.103(4) 0.003(3) 0.021(2) 0.011(2)
C41 0.046(4) 0.050(4) 0.064(5) 0.000(4) 0.018(3) -0.018(3)
C42 0.059(5) 0.055(5) 0.043(4) 0.008(4) 0.006(4) 0.015(4)
C43 0.062(3) 0.072(4) 0.045(2) 0.017(3) 0.033(2) 0.004(3)
C44 0.045(2) 0.091(4) 0.067(3) 0.009(2) 0.0244(19) 0.016(2)
C45 0.080(8) 0.040(12) 0.055(8) -0.018(8) 0.034(7) 0.007(8)
C46 0.080(3) 0.079(3) 0.070(3) -0.001(2) 0.045(3) -0.028(3)
C47 0.068(3) 0.058(3) 0.097(4) -0.015(3) 0.039(3) 0.011(2)
C48 0.067(11) 0.065(12) 0.081(13) 0.040(10) -0.004(8) -0.009(8)
C49 0.057(2) 0.068(3) 0.075(3) 0.033(2) 0.016(2) 0.024(2)
C50 0.111(4) 0.088(3) 0.069(3) -0.002(3) 0.067(3) -0.014(3)
C51 0.048(3) 0.100(4) 0.077(3) -0.039(3) -0.011(2) 0.005(3)
C52 0.057(3) 0.081(3) 0.102(4) 0.041(3) 0.015(3) 0.017(3)
C53 0.068(3) 0.144(5) 0.057(3) 0.045(3) 0.019(2) -0.004(3)
C54 0.119(5) 0.145(5) 0.080(4) 0.029(3) 0.078(4) 0.056(4)
C55 0.086(3) 0.080(4) 0.062(3) -0.037(2) 0.004(2) 0.001(3)
C56 0.038(12) 0.057(8) 0.17(2) 0.010(9) 0.006(15) 0.008(7)
N57 0.061(6) 0.050(9) 0.063(6) -0.004(6) 0.041(5) 0.006(6)
C58 0.099(4) 0.082(3) 0.073(4) 0.012(3) -0.011(3) 0.035(3)
C59 0.157(6) 0.038(2) 0.132(5) 0.002(3) 0.100(5) -0.009(3)
C60 0.045(3) 0.138(5) 0.099(4) -0.011(4) 0.026(3) -0.001(3)
C61 0.084(4) 0.114(4) 0.050(3) -0.020(3) -0.013(2) 0.024(3)
C62 0.084(4) 0.107(4) 0.109(5) -0.061(4) 0.032(3) 0.017(3)
C63 0.067(4) 0.075(4) 0.064(4) -0.004(4) 0.010(3) 0.033(4)
C64 0.107(4) 0.168(5) 0.081(4) -0.067(4) 0.070(3) -0.097(4)
C65 0.10(2) 0.12(3) 0.11(3) 0.08(3) 0.02(2) 0.01(2)
C66 0.115(5) 0.082(4) 0.139(5) 0.030(3) 0.057(4) 0.056(3)
C67 0.052(6) 0.181(16) 0.066(5) -0.014(7) 0.003(4) -0.033(7)
C68 0.068(5) 0.185(9) 0.037(3) 0.032(5) 0.015(3) 0.033(5)
C69 0.14(3) 0.10(2) 0.13(3) 0.062(18) -0.075(18) -0.04(2)
C70 0.123(6) 0.033(3) 0.138(8) -0.004(4) 0.082(6) -0.006(3)
C71 0.056(6) 0.108(10) 0.092(6) -0.005(6) 0.039(5) -0.035(6)
C72 0.092(12) 0.089(7) 0.081(11) 0.049(7) -0.020(8) -0.025(8)
C73 0.123(19) 0.135(18) 0.066(8) -0.006(9) -0.056(8) 0.041(15)
C74 0.12(3) 0.14(3) 0.13(3) 0.078(19) 0.03(2) 0.08(2)
C75 0.058(3) 0.149(6) 0.124(6) 0.003(4) -0.026(3) 0.001(3)
C76 0.116(6) 0.073(5) 0.076(5) -0.032(4) 0.020(4) -0.056(5)
C77 0.035(4) 0.134(12) 0.044(7) 0.021(6) -0.003(4) 0.013(5)
C78 0.067(3) 0.206(6) 0.112(5) 0.077(5) 0.056(3) 0.052(4)
C79 0.075(5) 0.069(4) 0.091(5) -0.019(4) -0.035(4) -0.005(3)
C80 0.160(8) 0.059(4) 0.107(5) 0.020(4) 0.089(5) -0.009(5)
C81 0.162(15) 0.098(10) 0.045(4) 0.020(5) 0.024(6) 0.073(10)
C82 0.105(9) 0.047(5) 0.28(2) 0.012(8) 0.111(14) -0.015(5)
C83 0.061(4) 0.075(5) 0.193(9) -0.001(7) 0.014(5) -0.031(4)
C84 0.139(8) 0.090(6) 0.052(4) -0.003(3) -0.025(5) -0.017(5)
C85 0.137(6) 0.235(9) 0.157(7) 0.156(6) 0.086(5) 0.106(6)
C86 0.028(6) 0.139(17) 0.21(3) 0.094(18) 0.019(12) -0.001(10)
C87 0.116(10) 0.047(4) 0.092(9) 0.024(5) -0.009(8) 0.004(5)
C89 0.105(5) 0.084(6) 0.151(8) -0.072(6) 0.050(5) 0.001(4)
C90 0.114(12) 0.119(9) 0.029(4) -0.014(6) 0.000(5) 0.042(9)
C94 0.053(5) 0.107(9) 0.097(8) 0.011(7) 0.016(5) 0.030(5)
C94A 0.108(12) 0.137(14) 0.144(13) 0.041(10) -0.067(10) 0.007(9)
C87A 0.22(2) 0.144(13) 0.103(10) 0.050(9) 0.077(12) 0.151(14)
C81A 0.122(9) 0.076(8) 0.110(10) 0.060(7) 0.064(8) 0.032(7)
C42A 0.070(7) 0.057(6) 0.053(5) 0.021(4) 0.020(4) 0.021(5)
C90A 0.156(13) 0.148(13) 0.028(5) -0.003(7) 0.027(7) -0.003(10)
C72A 0.067(9) 0.072(6) 0.118(14) 0.048(6) 0.004(8) 0.024(5)
C25A 0.055(6) 0.062(6) 0.040(4) 0.020(4) -0.008(3) -0.017(5)
C77A 0.102(10) 0.173(15) 0.097(14) 0.075(12) -0.059(8) -0.085(11)
C84A 0.060(5) 0.117(19) 0.088(16) -0.051(13) -0.014(6) -0.010(8)
C89A 0.134(18) 0.072(13) 0.051(8) -0.023(8) 0.036(11) -0.015(14)
C76A 0.17(2) 0.045(4) 0.064(13) -0.014(5) 0.040(15) 0.007(8)
C86A 0.043(7) 0.206(18) 0.115(10) 0.042(10) 0.047(8) 0.036(9)
C73A 0.050(7) 0.108(10) 0.111(9) -0.049(9) -0.031(6) 0.011(6)
C28A 0.030(3) 0.054(6) 0.053(5) -0.006(4) 0.006(3) 0.006(3)
C56A 0.058(12) 0.065(6) 0.110(11) 0.020(6) -0.018(8) 0.012(6)
C79A 0.047(11) 0.098(13) 0.036(6) -0.020(10) 0.000(7) 0.006(12)
C68A 0.117(17) 0.062(5) 0.055(12) 0.021(7) 0.011(13) 0.017(8)
C63A 0.036(5) 0.16(2) 0.056(12) 0.023(16) 0.009(6) 0.018(11)
C36A 0.067(11) 0.031(5) 0.074(11) 0.011(6) 0.037(9) -0.007(6)
C83A 0.095(15) 0.038(12) 0.16(2) 0.015(15) 0.087(18) -0.013(11)
C80A 0.091(15) 0.059(13) 0.129(17) 0.047(15) 0.036(14) 0.005(12)
C70A 0.113(19) 0.075(16) 0.099(13) -0.028(10) 0.041(11) -0.055(14)
C82A 0.093(13) 0.051(6) 0.107(13) -0.009(7) 0.065(10) -0.032(7)
C67A 0.055(7) 0.092(14) 0.095(13) 0.002(11) 0.012(8) -0.026(8)
C71A 0.125(18) 0.113(17) 0.076(10) -0.034(9) 0.067(11) -0.083(12)
C41A 0.050(6) 0.063(8) 0.055(8) -0.008(6) 0.028(5) -0.024(5)
C48A 0.082(4) 0.071(3) 0.047(3) 0.027(3) 0.010(2) 0.006(3)
C74A 0.165(9) 0.070(4) 0.083(5) 0.035(3) 0.001(5) 0.043(4)
C65A 0.095(5) 0.112(6) 0.057(4) 0.039(4) 0.024(3) -0.003(5)
C69A 0.070(3) 0.115(7) 0.076(5) 0.053(4) 0.008(3) 0.022(4)
C19 0.33(2) 0.133(17) 0.36(3) 0.113(18) 0.117(18) 0.046(19)
C1A 0.33(2) 0.084(12) 0.163(16) 0.034(11) 0.084(14) 0.022(16)
C1B 0.35(2) 0.117(14) 0.142(16) 0.010(12) 0.075(14) 0.063(17)
C1C 0.35(2) 0.155(18) 0.103(15) 0.018(12) 0.057(14) 0.056(18)
C1D 0.36(2) 0.133(18) 0.130(16) 0.019(14) 0.092(14) 0.028(17)
C1E 0.38(2) 0.120(16) 0.099(13) 0.032(12) 0.087(14) 0.048(16)
C1F 0.37(2) 0.072(12) 0.124(14) 0.032(10) 0.073(14) 0.013(15)
C45A 0.066(5) 0.046(5) 0.035(3) 0.007(3) 0.026(3) -0.009(4)
C32A 0.060(6) 0.034(4) 0.046(3) -0.016(3) 0.012(4) 0.001(4)
N37A 0.101(6) 0.048(4) 0.035(3) -0.006(3) 0.035(4) -0.015(4)
N57A 0.135(8) 0.080(6) 0.083(4) -0.022(4) 0.055(5) -0.065(6)
C38A 0.102(7) 0.040(4) 0.033(3) -0.014(3) 0.043(4) -0.033(5)
C34A 0.052(7) 0.047(5) 0.047(5) -0.003(5) 0.030(5) 0.007(6)
C43A 0.041(7) 0.047(6) 0.042(6) -0.001(5) 0.024(5) 0.006(6)
N31A 0.067(8) 0.056(5) 0.051(5) -0.010(5) 0.037(5) -0.006(6)
C22A 0.052(8) 0.058(6) 0.050(6) -0.003(5) 0.033(6) -0.003(6)
N1A 0.060(7) 0.054(5) 0.053(5) 0.003(4) 0.033(5) 0.004(6)

loop_
_atom_type_symbol
_atom_type_description
_atom_type_scat_dispersion_real
_atom_type_scat_dispersion_imag
_atom_type_scat_source
C C 0.0033 0.0016 'International Tables Vol C Tables 4.2.6.8 and 6.1.1.4'
H H 0.0000 0.0000 'International Tables Vol C Tables 4.2.6.8 and 6.1.1.4'
Cr Cr 0.3209 0.6236 'International Tables Vol C Tables 4.2.6.8 and 6.1.1.4'
F F 0.0171 0.0103 'International Tables Vol C Tables 4.2.6.8 and 6.1.1.4'
N N 0.0061 0.0033 'International Tables Vol C Tables 4.2.6.8 and 6.1.1.4'
O O 0.0106 0.0060 'International Tables Vol C Tables 4.2.6.8 and 6.1.1.4'
Zn Zn 0.2839 1.4301 'International Tables Vol C Tables 4.2.6.8 and 6.1.1.4'

loop_
_geom_angle_atom_site_label_1
_geom_angle_atom_site_label_2
_geom_angle_atom_site_label_3
_geom_angle
_geom_angle_site_symmetry_1
_geom_angle_site_symmetry_3
_geom_angle_publ_flag
F2 Cr3 F3 86.89(8) . . ?
F2 Cr3 O9 87.74(10) . . ?
F2 Cr3 O8 90.63(10) . . ?
F2 Cr3 O11 178.41(9) . . ?
F3 Cr3 O9 87.21(9) . . ?
F3 Cr3 O8 89.28(10) . . ?
O8 Cr3 O9 176.21(12) . . ?
O6 Cr3 F2 91.47(9) . . ?
O6 Cr3 F3 176.63(11) . . ?
O6 Cr3 O9 89.79(12) . . ?
O6 Cr3 O8 93.68(12) . . ?
O6 Cr3 O11 89.21(11) . . ?
O11 Cr3 F3 92.36(9) . . ?
O11 Cr3 O9 90.83(11) . . ?
O11 Cr3 O8 90.76(11) . . ?
F8 Cr7 O29 93.11(9) . . ?
F8 Cr7 O26 88.64(9) . . ?
F8 Cr7 O31 88.18(9) . . ?
F7 Cr7 F8 85.15(8) . . ?
F7 Cr7 O29 178.22(9) . . ?
F7 Cr7 O26 92.35(9) . . ?
F7 Cr7 O31 88.72(9) . . ?
O29 Cr7 O26 87.99(11) . . ?
O29 Cr7 O31 90.84(11) . . ?
O28 Cr7 F8 175.71(10) . . ?
O28 Cr7 F7 90.65(9) . . ?
O28 Cr7 O29 91.09(10) . . ?
O28 Cr7 O26 92.39(10) . . ?
O28 Cr7 O31 90.87(11) . . ?
O31 Cr7 O26 176.55(10) . . ?
F7 Cr8 O24 89.66(9) . . ?
F7 Cr8 O27 92.16(9) . . ?
F7 Cr8 O25 88.92(10) . . ?
F7 Cr8 O22 177.95(10) . . ?
F6 Cr8 F7 88.41(8) . . ?
F6 Cr8 O24 91.73(9) . . ?
F6 Cr8 O27 178.82(9) . . ?
F6 Cr8 O25 89.07(10) . . ?
F6 Cr8 O22 90.57(10) . . ?
O27 Cr8 O24 87.25(10) . . ?
O27 Cr8 O25 91.97(11) . . ?
O25 Cr8 O24 178.35(10) . . ?
O22 Cr8 O24 92.15(11) . . ?
O22 Cr8 O27 88.90(11) . . ?
O22 Cr8 O25 89.28(11) . . ?
F5 Cr6 F6 87.93(8) . . ?
F5 Cr6 O18 91.54(9) . . ?
F5 Cr6 O21 179.39(11) . . ?
F5 Cr6 O23 88.44(10) . . ?
F5 Cr6 O20 90.89(10) . . ?
F6 Cr6 O18 90.58(9) . . ?
F6 Cr6 O21 91.91(10) . . ?
F6 Cr6 O23 88.24(10) . . ?
F6 Cr6 O20 176.38(11) . . ?
O21 Cr6 O18 87.88(10) . . ?
O21 Cr6 O23 92.14(11) . . ?
O23 Cr6 O18 178.82(12) . . ?
O20 Cr6 O18 92.88(11) . . ?
O20 Cr6 O21 89.30(11) . . ?
O20 Cr6 O23 88.30(12) . . ?
F2 Cr2 F1 87.48(8) . . ?
F2 Cr2 O2 87.81(9) . . ?
F2 Cr2 O5 93.36(9) . . ?
F2 Cr2 O4 178.43(10) . . ?
F2 Cr2 O7 89.23(10) . . ?
F1 Cr2 O2 90.27(9) . . ?
F1 Cr2 O5 178.18(10) . . ?
F1 Cr2 O4 91.20(9) . . ?
F1 Cr2 O7 89.65(10) . . ?
O5 Cr2 O2 88.14(11) . . ?
O5 Cr2 O4 87.98(10) . . ?
O5 Cr2 O7 91.98(12) . . ?
O4 Cr2 O2 93.05(11) . . ?
O4 Cr2 O7 89.91(12) . . ?
O7 Cr2 O2 177.04(11) . . ?
F5 Cr5 O16 88.47(10) . . ?
F5 Cr5 O17 90.33(10) . . ?
F5 Cr5 O14 178.40(11) . . ?
F5 Cr5 O19 91.90(10) . . ?
F4 Cr5 F5 88.63(8) . . ?
F4 Cr5 O16 90.91(9) . . ?
F4 Cr5 O17 90.84(10) . . ?
F4 Cr5 O14 90.99(10) . . ?
F4 Cr5 O19 178.46(11) . . ?
O17 Cr5 O16 177.86(11) . . ?
O14 Cr5 O16 93.09(12) . . ?
O14 Cr5 O17 88.12(12) . . ?
O19 Cr5 O16 87.65(11) . . ?
O19 Cr5 O17 90.61(12) . . ?
O19 Cr5 O14 88.53(11) . . ?
F8 Cr1 F1 88.27(8) . . ?
F8 Cr1 O1 87.40(9) . . ?
F8 Cr1 O32 92.02(8) . . ?
F8 Cr1 O3 178.82(9) . . ?
F8 Cr1 O30 91.49(9) . . ?
F1 Cr1 O1 88.94(9) . . ?
F1 Cr1 O32 89.97(9) . . ?
F1 Cr1 O3 92.90(9) . . ?
O1 Cr1 O32 178.79(11) . . ?
O3 Cr1 O1 92.76(10) . . ?
O3 Cr1 O32 87.84(10) . . ?
O30 Cr1 F1 179.02(11) . . ?
O30 Cr1 O1 90.10(11) . . ?
O30 Cr1 O32 90.98(10) . . ?
O30 Cr1 O3 87.35(10) . . ?
F4 Cr4 O10 90.32(9) . . ?
F3 Cr4 F4 86.71(8) . . ?
F3 Cr4 O10 92.48(9) . . ?
F3 Cr4 O13 179.09(11) . . ?
F3 Cr4 O12 91.38(10) . . ?
F3 Cr4 O15 88.63(10) . . ?
O13 Cr4 F4 92.63(9) . . ?
O13 Cr4 O10 86.90(11) . . ?
O12 Cr4 F4 177.99(10) . . ?
O12 Cr4 O10 89.16(11) . . ?
O12 Cr4 O13 89.27(11) . . ?
O12 Cr4 O15 90.85(11) . . ?
O15 Cr4 F4 89.71(10) . . ?
O15 Cr4 O10 178.89(11) . . ?
O15 Cr4 O13 91.99(12) . . ?
Cr2 F2 Cr3 121.85(9) . . ?
Cr1 F8 Cr7 121.89(9) . . ?
Cr2 F1 Cr1 122.81(9) . . ?
Cr5 F5 Cr6 123.14(9) . . ?
Cr8 F7 Cr7 121.48(10) . . ?
Cr5 F4 Cr4 122.31(10) . . ?
Cr8 F6 Cr6 123.10(9) . . ?
Cr4 F3 Cr3 122.11(9) . . ?
C4 O24 Cr8 134.6(2) . . ?
C2 O1 Cr1 131.3(2) . . ?
C1 O32 Cr1 135.7(2) . . ?
C15 O3 Cr1 135.3(2) . . ?
C6 O29 Cr7 133.9(2) . . ?
C2 O2 Cr2 134.8(2) . . ?
C3 O18 Cr6 135.6(2) . . ?
C5 O10 Cr4 134.1(2) . . ?
C6 O30 Cr1 130.3(2) . . ?
C7 O26 Cr7 134.5(2) . . ?
C16 O27 Cr8 133.9(2) . . ?
C16 O28 Cr7 128.8(2) . . ?
C5 O9 Cr3 125.6(2) . . ?
C17 O8 Cr3 135.2(3) . . ?
C8 O6 Cr3 130.3(2) . . ?
C1 O31 Cr7 127.5(2) . . ?
C9 O13 Cr4 134.2(2) . . ?
C11 O21 Cr6 134.9(2) . . ?
C10 O16 Cr5 136.5(2) . . ?
C8 O5 Cr2 135.5(2) . . ?
C15 O4 Cr2 131.2(2) . . ?
C13 O12 Cr4 128.8(2) . . ?
C7 O25 Cr8 127.3(2) . . ?
C3 O17 Cr5 131.3(2) . . ?
C13 O11 Cr3 136.1(2) . . ?
C10 O15 Cr4 131.9(2) . . ?
C4 O23 Cr6 129.1(2) . . ?
C9 O14 Cr5 133.3(2) . . ?
C11 O22 Cr8 130.3(2) . . ?
C17 O7 Cr2 129.4(3) . . ?
C14 O20 Cr6 132.3(2) . . ?
C14 O19 Cr5 135.0(2) . . ?
O32 C1 O31 124.9(3) . . ?
O32 C1 C18 118.2(3) . . ?
O31 C1 C18 116.9(3) . . ?
O1 C2 C20 117.6(3) . . ?
O2 C2 O1 125.6(3) . . ?
O2 C2 C20 116.8(3) . . ?
O18 C3 O17 125.6(3) . . ?
O18 C3 C25 120.5(5) . . ?
O18 C3 C25A 114.4(6) . . ?
O17 C3 C25 113.8(5) . . ?
O17 C3 C25A 119.9(6) . . ?
O24 C4 C28 115.3(8) . . ?
O24 C4 C28A 118.1(6) . . ?
O23 C4 O24 126.0(3) . . ?
O23 C4 C28 118.8(8) . . ?
O23 C4 C28A 115.7(6) . . ?
O10 C5 C21 117.6(3) . . ?
O9 C5 O10 125.4(3) . . ?
O9 C5 C21 117.1(3) . . ?
O29 C6 O30 125.7(3) . . ?
O29 C6 C23 117.4(3) . . ?
O30 C6 C23 116.9(3) . . ?
O26 C7 O25 125.6(3) . . ?
O26 C7 C42 115.5(6) . . ?
O26 C7 C42A 119.4(6) . . ?
O25 C7 C42 118.8(6) . . ?
O25 C7 C42A 114.5(6) . . ?
O6 C8 O5 125.4(3) . . ?
O6 C8 C26 116.9(3) . . ?
O5 C8 C26 117.6(3) . . ?
O13 C9 C33 117.8(3) . . ?
O14 C9 O13 125.6(3) . . ?
O14 C9 C33 116.6(3) . . ?
O16 C10 C49 115.7(3) . . ?
O15 C10 O16 125.4(3) . . ?
O15 C10 C49 118.9(3) . . ?
O21 C11 O22 125.7(3) . . ?
O21 C11 C27 119.0(3) . . ?
O22 C11 C27 115.3(4) . . ?
C15 C12 C24 109.2(3) . . ?
C15 C12 C35 111.4(3) . . ?
C15 C12 C39 106.4(3) . . ?
C24 C12 C35 110.1(3) . . ?
C24 C12 C39 110.3(3) . . ?
C35 C12 C39 109.4(3) . . ?
O12 C13 C36 119.0(4) . . ?
O12 C13 C36A 111.8(8) . . ?
O11 C13 O12 125.9(3) . . ?
O11 C13 C36 115.1(4) . . ?
O11 C13 C36A 121.6(9) . . ?
O20 C14 O19 125.0(3) . . ?
O20 C14 C29 117.4(3) . . ?
O19 C14 C29 117.5(4) . . ?
O3 C15 O4 125.7(3) . . ?
O3 C15 C12 117.6(3) . . ?
O4 C15 C12 116.7(3) . . ?
O27 C16 C41 116.8(6) . . ?
O27 C16 C41A 117.9(7) . . ?
O28 C16 O27 125.8(3) . . ?
O28 C16 C41 117.4(6) . . ?
O28 C16 C41A 115.9(8) . . ?
O8 C17 C48 120.2(12) . . ?
O8 C17 C48A 116.5(4) . . ?
O7 C17 O8 126.8(4) . . ?
O7 C17 C48 112.1(12) . . ?
O7 C17 C48A 116.5(4) . . ?
C1 C18 C68 111.1(4) . . ?
C1 C18 C79 105.2(4) . . ?
C1 C18 C68A 101.8(9) . . ?
C63 C18 C1 112.1(4) . . ?
C63 C18 C68 111.4(5) . . ?
C63 C18 C79 110.1(5) . . ?
C68 C18 C79 106.7(6) . . ?
C79A C18 C1 112.8(9) . . ?
C79A C18 C68A 108.2(15) . . ?
C79A C18 C63A 119.0(16) . . ?
C63A C18 C1 111.5(9) . . ?
C63A C18 C68A 101.3(17) . . ?
N1 C22 H22 126.3 . . ?
N31 C22 H22 126.3 . . ?
N31 C22 N1 107.5(5) . . ?
C2 C20 C52 110.3(3) . . ?
C2 C20 C61 106.9(3) . . ?
C40 C20 C2 109.5(4) . . ?
C40 C20 C52 109.3(4) . . ?
C40 C20 C61 109.7(4) . . ?
C52 C20 C61 111.1(4) . . ?
C5 C21 C60 108.1(4) . . ?
C51 C21 C5 111.3(3) . . ?
C51 C21 C60 109.9(4) . . ?
C58 C21 C5 107.1(4) . . ?
C58 C21 C51 109.8(4) . . ?
C58 C21 C60 110.5(4) . . ?
C22 N1 H1 125.7 . . ?
C22 N1 C34 108.6(5) . . ?
C34 N1 H1 125.7 . . ?
C6 C23 C55 106.1(3) . . ?
C47 C23 C6 110.7(3) . . ?
C47 C23 C55 107.9(4) . . ?
C59 C23 C6 110.4(3) . . ?
C59 C23 C47 111.6(4) . . ?
C59 C23 C55 109.9(4) . . ?
C12 C24 H24A 109.5 . . ?
C12 C24 H24B 109.5 . . ?
C12 C24 H24C 109.5 . . ?
H24A C24 H24B 109.5 . . ?
H24A C24 H24C 109.5 . . ?
H24B C24 H24C 109.5 . . ?
C3 C25 C72 111.6(10) . . ?
C3 C25 C77 110.5(8) . . ?
C77 C25 C72 110.2(10) . . ?
C90 C25 C3 107.4(8) . . ?
C90 C25 C72 109.2(11) . . ?
C90 C25 C77 107.8(10) . . ?
C30 C26 C8 109.2(3) . . ?
C30 C26 C64 110.7(4) . . ?
C30 C26 C78 109.1(4) . . ?
C64 C26 C8 109.9(4) . . ?
C64 C26 C78 111.4(5) . . ?
C78 C26 C8 106.5(3) . . ?
C46 C27 C11 109.6(3) . . ?
C46 C27 C50 110.5(4) . . ?
C50 C27 C11 109.9(4) . . ?
C53 C27 C11 106.3(3) . . ?
C53 C27 C46 109.4(4) . . ?
C53 C27 C50 111.0(4) . . ?
C4 C28 C56 110.1(14) . . ?
C73 C28 C4 106.8(12) . . ?
C73 C28 C56 111.7(15) . . ?
C86 C28 C4 108.6(12) . . ?
C86 C28 C56 108.7(15) . . ?
C86 C28 C73 110.9(14) . . ?
C14 C29 C44 106.5(3) . . ?
C14 C29 C62 110.2(4) . . ?
C44 C29 C62 108.5(4) . . ?
C54 C29 C14 108.9(4) . . ?
C54 C29 C44 111.2(4) . . ?
C54 C29 C62 111.3(4) . . ?
C26 C30 H30A 109.5 . . ?
C26 C30 H30B 109.5 . . ?
C26 C30 H30C 109.5 . . ?
H30A C30 H30B 109.5 . . ?
H30A C30 H30C 109.5 . . ?
H30B C30 H30C 109.5 . . ?
C22 N31 H31 125.3 . . ?
C22 N31 C43 109.3(5) . . ?
C43 N31 H31 125.3 . . ?
N37 C32 H32 127.4 . . ?
N37 C32 N57 105.2(12) . . ?
N57 C32 H32 127.4 . . ?
C9 C33 C76 110.3(4) . . ?
C9 C33 C89 104.9(4) . . ?
C9 C33 C84A 108.0(9) . . ?
C9 C33 C89A 110.3(9) . . ?
C76 C33 C89 106.8(6) . . ?
C84 C33 C9 109.5(4) . . ?
C84 C33 C76 111.5(6) . . ?
C84 C33 C89 113.7(7) . . ?
C84A C33 C89A 101.7(17) . . ?
C76A C33 C9 115.9(10) . . ?
C76A C33 C84A 110.2(19) . . ?
C76A C33 C89A 109.7(15) . . ?
N1 C34 H34 126.1 . . ?
C43 C34 N1 107.8(5) . . ?
C43 C34 H34 126.1 . . ?
C12 C35 H35A 109.5 . . ?
C12 C35 H35B 109.5 . . ?
C12 C35 H35C 109.5 . . ?
H35A C35 H35B 109.5 . . ?
H35A C35 H35C 109.5 . . ?
H35B C35 H35C 109.5 . . ?
C70 C36 C13 110.1(5) . . ?
C80 C36 C13 109.6(5) . . ?
C80 C36 C70 108.7(7) . . ?
C83 C36 C13 106.8(6) . . ?
C83 C36 C70 112.2(8) . . ?
C83 C36 C80 109.4(7) . . ?
C32 N37 H37 126.1 . . ?
C32 N37 C38 107.9(11) . . ?
C38 N37 H37 126.1 . . ?
N37 C38 H38 126.6 . . ?
C45 C38 N37 106.7(11) . . ?
C45 C38 H38 126.6 . . ?
C12 C39 H39A 109.5 . . ?
C12 C39 H39B 109.5 . . ?
C12 C39 H39C 109.5 . . ?
H39A C39 H39B 109.5 . . ?
H39A C39 H39C 109.5 . . ?
H39B C39 H39C 109.5 . . ?
C20 C40 H40A 109.5 . . ?
C20 C40 H40B 109.5 . . ?
C20 C40 H40C 109.5 . . ?
H40A C40 H40B 109.5 . . ?
H40A C40 H40C 109.5 . . ?
H40B C40 H40C 109.5 . . ?
C16 C41 C67 107.9(9) . . ?
C71 C41 C16 111.5(8) . . ?
C71 C41 C67 109.6(9) . . ?
C71 C41 C82 110.8(9) . . ?
C82 C41 C16 106.0(9) . . ?
C82 C41 C67 111.0(11) . . ?
C7 C42 C94 107.9(8) . . ?
C81 C42 C7 112.4(10) . . ?
C81 C42 C87 113.2(11) . . ?
C81 C42 C94 106.0(11) . . ?
C87 C42 C7 109.4(9) . . ?
C87 C42 C94 107.6(11) . . ?
N31 C43 H43 126.6 . . ?
C34 C43 N31 106.8(5) . . ?
C34 C43 H43 126.6 . . ?
C29 C44 H44A 109.5 . . ?
C29 C44 H44B 109.5 . . ?
C29 C44 H44C 109.5 . . ?
H44A C44 H44B 109.5 . . ?
H44A C44 H44C 109.5 . . ?
H44B C44 H44C 109.5 . . ?
C38 C45 H45 126.2 . . ?
C38 C45 N57 107.5(10) . . ?
N57 C45 H45 126.2 . . ?
C27 C46 H46A 109.5 . . ?
C27 C46 H46B 109.5 . . ?
C27 C46 H46C 109.5 . . ?
H46A C46 H46B 109.5 . . ?
H46A C46 H46C 109.5 . . ?
H46B C46 H46C 109.5 . . ?
C23 C47 H47A 109.5 . . ?
C23 C47 H47B 109.5 . . ?
C23 C47 H47C 109.5 . . ?
H47A C47 H47B 109.5 . . ?
H47A C47 H47C 109.5 . . ?
H47B C47 H47C 109.5 . . ?
C17 C48 C69 109(2) . . ?
C65 C48 C17 103.9(19) . . ?
C65 C48 C69 111(2) . . ?
C65 C48 C74 115(2) . . ?
C74 C48 C17 110.0(18) . . ?
C74 C48 C69 108(2) . . ?
C10 C49 C66 108.5(4) . . ?
C75 C49 C10 107.2(4) . . ?
C75 C49 C66 104.2(5) . . ?
C85 C49 C10 112.2(4) . . ?
C85 C49 C66 111.1(5) . . ?
C85 C49 C75 113.3(6) . . ?
C27 C50 H50A 109.5 . . ?
C27 C50 H50B 109.5 . . ?
C27 C50 H50C 109.5 . . ?
H50A C50 H50B 109.5 . . ?
H50A C50 H50C 109.5 . . ?
H50B C50 H50C 109.5 . . ?
C21 C51 H51A 109.5 . . ?
C21 C51 H51B 109.5 . . ?
C21 C51 H51C 109.5 . . ?
H51A C51 H51B 109.5 . . ?
H51A C51 H51C 109.5 . . ?
H51B C51 H51C 109.5 . . ?
C20 C52 H52A 109.5 . . ?
C20 C52 H52B 109.5 . . ?
C20 C52 H52C 109.5 . . ?
H52A C52 H52B 109.5 . . ?
H52A C52 H52C 109.5 . . ?
H52B C52 H52C 109.5 . . ?
C27 C53 H53A 109.5 . . ?
C27 C53 H53B 109.5 . . ?
C27 C53 H53C 109.5 . . ?
H53A C53 H53B 109.5 . . ?
H53A C53 H53C 109.5 . . ?
H53B C53 H53C 109.5 . . ?
C29 C54 H54A 109.5 . . ?
C29 C54 H54B 109.5 . . ?
C29 C54 H54C 109.5 . . ?
H54A C54 H54B 109.5 . . ?
H54A C54 H54C 109.5 . . ?
H54B C54 H54C 109.5 . . ?
C23 C55 H55A 109.5 . . ?
C23 C55 H55B 109.5 . . ?
C23 C55 H55C 109.5 . . ?
H55A C55 H55B 109.5 . . ?
H55A C55 H55C 109.5 . . ?
H55B C55 H55C 109.5 . . ?
C28 C56 H56A 109.5 . . ?
C28 C56 H56B 109.5 . . ?
C28 C56 H56C 109.5 . . ?
H56A C56 H56B 109.5 . . ?
H56A C56 H56C 109.5 . . ?
H56B C56 H56C 109.5 . . ?
C32 N57 C45 109.6(10) . . ?
C32 N57 H57 125.2 . . ?
C45 N57 H57 125.2 . . ?
C21 C58 H58A 109.5 . . ?
C21 C58 H58B 109.5 . . ?
C21 C58 H58C 109.5 . . ?
H58A C58 H58B 109.5 . . ?
H58A C58 H58C 109.5 . . ?
H58B C58 H58C 109.5 . . ?
C23 C59 H59A 109.5 . . ?
C23 C59 H59B 109.5 . . ?
C23 C59 H59C 109.5 . . ?
H59A C59 H59B 109.5 . . ?
H59A C59 H59C 109.5 . . ?
H59B C59 H59C 109.5 . . ?
C21 C60 H60A 109.5 . . ?
C21 C60 H60B 109.5 . . ?
C21 C60 H60C 109.5 . . ?
H60A C60 H60B 109.5 . . ?
H60A C60 H60C 109.5 . . ?
H60B C60 H60C 109.5 . . ?
C20 C61 H61A 109.5 . . ?
C20 C61 H61B 109.5 . . ?
C20 C61 H61C 109.5 . . ?
H61A C61 H61B 109.5 . . ?
H61A C61 H61C 109.5 . . ?
H61B C61 H61C 109.5 . . ?
C29 C62 H62A 109.5 . . ?
C29 C62 H62B 109.5 . . ?
C29 C62 H62C 109.5 . . ?
H62A C62 H62B 109.5 . . ?
H62A C62 H62C 109.5 . . ?
H62B C62 H62C 109.5 . . ?
C18 C63 H63A 109.5 . . ?
C18 C63 H63B 109.5 . . ?
C18 C63 H63C 109.5 . . ?
H63A C63 H63B 109.5 . . ?
H63A C63 H63C 109.5 . . ?
H63B C63 H63C 109.5 . . ?
C26 C64 H64A 109.5 . . ?
C26 C64 H64B 109.5 . . ?
C26 C64 H64C 109.5 . . ?
H64A C64 H64B 109.5 . . ?
H64A C64 H64C 109.5 . . ?
H64B C64 H64C 109.5 . . ?
C48 C65 H65A 109.5 . . ?
C48 C65 H65B 109.5 . . ?
C48 C65 H65C 109.5 . . ?
H65A C65 H65B 109.5 . . ?
H65A C65 H65C 109.5 . . ?
H65B C65 H65C 109.5 . . ?
C49 C66 H66A 109.5 . . ?
C49 C66 H66B 109.5 . . ?
C49 C66 H66C 109.5 . . ?
H66A C66 H66B 109.5 . . ?
H66A C66 H66C 109.5 . . ?
H66B C66 H66C 109.5 . . ?
C41 C67 H67A 109.5 . . ?
C41 C67 H67B 109.5 . . ?
C41 C67 H67C 109.5 . . ?
H67A C67 H67B 109.5 . . ?
H67A C67 H67C 109.5 . . ?
H67B C67 H67C 109.5 . . ?
C18 C68 H68A 109.5 . . ?
C18 C68 H68B 109.5 . . ?
C18 C68 H68C 109.5 . . ?
H68A C68 H68B 109.5 . . ?
H68A C68 H68C 109.5 . . ?
H68B C68 H68C 109.5 . . ?
C48 C69 H69A 109.5 . . ?
C48 C69 H69B 109.5 . . ?
C48 C69 H69C 109.5 . . ?
H69A C69 H69B 109.5 . . ?
H69A C69 H69C 109.5 . . ?
H69B C69 H69C 109.5 . . ?
C36 C70 H70A 109.5 . . ?
C36 C70 H70B 109.5 . . ?
C36 C70 H70C 109.5 . . ?
H70A C70 H70B 109.5 . . ?
H70A C70 H70C 109.5 . . ?
H70B C70 H70C 109.5 . . ?
C41 C71 H71A 109.5 . . ?
C41 C71 H71B 109.5 . . ?
C41 C71 H71C 109.5 . . ?
H71A C71 H71B 109.5 . . ?
H71A C71 H71C 109.5 . . ?
H71B C71 H71C 109.5 . . ?
C25 C72 H72A 109.5 . . ?
C25 C72 H72B 109.5 . . ?
C25 C72 H72C 109.5 . . ?
H72A C72 H72B 109.5 . . ?
H72A C72 H72C 109.5 . . ?
H72B C72 H72C 109.5 . . ?
C28 C73 H73A 109.5 . . ?
C28 C73 H73B 109.5 . . ?
C28 C73 H73C 109.5 . . ?
H73A C73 H73B 109.5 . . ?
H73A C73 H73C 109.5 . . ?
H73B C73 H73C 109.5 . . ?
C48 C74 H74A 109.5 . . ?
C48 C74 H74B 109.5 . . ?
C48 C74 H74C 109.5 . . ?
H74A C74 H74B 109.5 . . ?
H74A C74 H74C 109.5 . . ?
H74B C74 H74C 109.5 . . ?
C49 C75 H75A 109.5 . . ?
C49 C75 H75B 109.5 . . ?
C49 C75 H75C 109.5 . . ?
H75A C75 H75B 109.5 . . ?
H75A C75 H75C 109.5 . . ?
H75B C75 H75C 109.5 . . ?
C33 C76 H76A 109.5 . . ?
C33 C76 H76B 109.5 . . ?
C33 C76 H76C 109.5 . . ?
H76A C76 H76B 109.5 . . ?
H76A C76 H76C 109.5 . . ?
H76B C76 H76C 109.5 . . ?
C25 C77 H77A 109.5 . . ?
C25 C77 H77B 109.5 . . ?
C25 C77 H77C 109.5 . . ?
H77A C77 H77B 109.5 . . ?
H77A C77 H77C 109.5 . . ?
H77B C77 H77C 109.5 . . ?
C26 C78 H78A 109.5 . . ?
C26 C78 H78B 109.5 . . ?
C26 C78 H78C 109.5 . . ?
H78A C78 H78B 109.5 . . ?
H78A C78 H78C 109.5 . . ?
H78B C78 H78C 109.5 . . ?
C18 C79 H79A 109.5 . . ?
C18 C79 H79B 109.5 . . ?
C18 C79 H79C 109.5 . . ?
H79A C79 H79B 109.5 . . ?
H79A C79 H79C 109.5 . . ?
H79B C79 H79C 109.5 . . ?
C36 C80 H80A 109.5 . . ?
C36 C80 H80B 109.5 . . ?
C36 C80 H80C 109.5 . . ?
H80A C80 H80B 109.5 . . ?
H80A C80 H80C 109.5 . . ?
H80B C80 H80C 109.5 . . ?
C42 C81 H81A 109.5 . . ?
C42 C81 H81B 109.5 . . ?
C42 C81 H81C 109.5 . . ?
H81A C81 H81B 109.5 . . ?
H81A C81 H81C 109.5 . . ?
H81B C81 H81C 109.5 . . ?
C41 C82 H82A 109.5 . . ?
C41 C82 H82B 109.5 . . ?
C41 C82 H82C 109.5 . . ?
H82A C82 H82B 109.5 . . ?
H82A C82 H82C 109.5 . . ?
H82B C82 H82C 109.5 . . ?
C36 C83 H83A 109.5 . . ?
C36 C83 H83B 109.5 . . ?
C36 C83 H83C 109.5 . . ?
H83A C83 H83B 109.5 . . ?
H83A C83 H83C 109.5 . . ?
H83B C83 H83C 109.5 . . ?
C33 C84 H84A 109.5 . . ?
C33 C84 H84B 109.5 . . ?
C33 C84 H84C 109.5 . . ?
H84A C84 H84B 109.5 . . ?
H84A C84 H84C 109.5 . . ?
H84B C84 H84C 109.5 . . ?
C49 C85 H85A 109.5 . . ?
C49 C85 H85B 109.5 . . ?
C49 C85 H85C 109.5 . . ?
H85A C85 H85B 109.5 . . ?
H85A C85 H85C 109.5 . . ?
H85B C85 H85C 109.5 . . ?
C28 C86 H86A 109.5 . . ?
C28 C86 H86B 109.5 . . ?
C28 C86 H86C 109.5 . . ?
H86A C86 H86B 109.5 . . ?
H86A C86 H86C 109.5 . . ?
H86B C86 H86C 109.5 . . ?
C42 C87 H87A 109.5 . . ?
C42 C87 H87B 109.5 . . ?
C42 C87 H87C 109.5 . . ?
H87A C87 H87B 109.5 . . ?
H87A C87 H87C 109.5 . . ?
H87B C87 H87C 109.5 . . ?
C33 C89 H89A 109.5 . . ?
C33 C89 H89B 109.5 . . ?
C33 C89 H89C 109.5 . . ?
H89A C89 H89B 109.5 . . ?
H89A C89 H89C 109.5 . . ?
H89B C89 H89C 109.5 . . ?
C25 C90 H90A 109.5 . . ?
C25 C90 H90B 109.5 . . ?
C25 C90 H90C 109.5 . . ?
H90A C90 H90B 109.5 . . ?
H90A C90 H90C 109.5 . . ?
H90B C90 H90C 109.5 . . ?
C42 C94 H94A 109.5 . . ?
C42 C94 H94B 109.5 . . ?
C42 C94 H94C 109.5 . . ?
H94A C94 H94B 109.5 . . ?
H94A C94 H94C 109.5 . . ?
H94B C94 H94C 109.5 . . ?
H94D C94A H94E 109.5 . . ?
H94D C94A H94F 109.5 . . ?
H94E C94A H94F 109.5 . . ?
C42A C94A H94D 109.5 . . ?
C42A C94A H94E 109.5 . . ?
C42A C94A H94F 109.5 . . ?
H87D C87A H87E 109.5 . . ?
H87D C87A H87F 109.5 . . ?
H87E C87A H87F 109.5 . . ?
C42A C87A H87D 109.5 . . ?
C42A C87A H87E 109.5 . . ?
C42A C87A H87F 109.5 . . ?
H81D C81A H81E 109.5 . . ?
H81D C81A H81F 109.5 . . ?
H81E C81A H81F 109.5 . . ?
C42A C81A H81D 109.5 . . ?
C42A C81A H81E 109.5 . . ?
C42A C81A H81F 109.5 . . ?
C94A C42A C7 107.4(11) . . ?
C87A C42A C7 110.0(10) . . ?
C87A C42A C94A 115.4(14) . . ?
C87A C42A C81A 110.2(12) . . ?
C81A C42A C7 106.6(8) . . ?
C81A C42A C94A 106.9(12) . . ?
H90D C90A H90E 109.5 . . ?
H90D C90A H90F 109.5 . . ?
H90E C90A H90F 109.5 . . ?
C25A C90A H90D 109.5 . . ?
C25A C90A H90E 109.5 . . ?
C25A C90A H90F 109.5 . . ?
H72D C72A H72E 109.5 . . ?
H72D C72A H72F 109.5 . . ?
H72E C72A H72F 109.5 . . ?
C25A C72A H72D 109.5 . . ?
C25A C72A H72E 109.5 . . ?
C25A C72A H72F 109.5 . . ?
C3 C25A C72A 107.8(11) . . ?
C90A C25A C3 106.7(9) . . ?
C90A C25A C72A 108.7(11) . . ?
C90A C25A C77A 111.4(12) . . ?
C77A C25A C3 109.5(9) . . ?
C77A C25A C72A 112.4(12) . . ?
C25A C77A H77D 109.5 . . ?
C25A C77A H77E 109.5 . . ?
C25A C77A H77F 109.5 . . ?
H77D C77A H77E 109.5 . . ?
H77D C77A H77F 109.5 . . ?
H77E C77A H77F 109.5 . . ?
C33 C84A H84D 109.5 . . ?
C33 C84A H84E 109.5 . . ?
C33 C84A H84F 109.5 . . ?
H84D C84A H84E 109.5 . . ?
H84D C84A H84F 109.5 . . ?
H84E C84A H84F 109.5 . . ?
C33 C89A H89D 109.5 . . ?
C33 C89A H89E 109.5 . . ?
C33 C89A H89F 109.5 . . ?
H89D C89A H89E 109.5 . . ?
H89D C89A H89F 109.5 . . ?
H89E C89A H89F 109.5 . . ?
C33 C76A H76D 109.5 . . ?
C33 C76A H76E 109.5 . . ?
C33 C76A H76F 109.5 . . ?
H76D C76A H76E 109.5 . . ?
H76D C76A H76F 109.5 . . ?
H76E C76A H76F 109.5 . . ?
H86D C86A H86E 109.5 . . ?
H86D C86A H86F 109.5 . . ?
H86E C86A H86F 109.5 . . ?
C28A C86A H86D 109.5 . . ?
C28A C86A H86E 109.5 . . ?
C28A C86A H86F 109.5 . . ?
H73D C73A H73E 109.5 . . ?
H73D C73A H73F 109.5 . . ?
H73E C73A H73F 109.5 . . ?
C28A C73A H73D 109.5 . . ?
C28A C73A H73E 109.5 . . ?
C28A C73A H73F 109.5 . . ?
C4 C28A C56A 109.6(11) . . ?
C86A C28A C4 104.9(9) . . ?
C86A C28A C56A 110.6(11) . . ?
C73A C28A C4 110.3(8) . . ?
C73A C28A C86A 110.4(10) . . ?
C73A C28A C56A 110.8(11) . . ?
C28A C56A H56D 109.5 . . ?
C28A C56A H56E 109.5 . . ?
C28A C56A H56F 109.5 . . ?
H56D C56A H56E 109.5 . . ?
H56D C56A H56F 109.5 . . ?
H56E C56A H56F 109.5 . . ?
C18 C79A H79D 109.5 . . ?
C18 C79A H79E 109.5 . . ?
C18 C79A H79F 109.5 . . ?
H79D C79A H79E 109.5 . . ?
H79D C79A H79F 109.5 . . ?
H79E C79A H79F 109.5 . . ?
C18 C68A H68D 109.5 . . ?
C18 C68A H68E 109.5 . . ?
C18 C68A H68F 109.5 . . ?
H68D C68A H68E 109.5 . . ?
H68D C68A H68F 109.5 . . ?
H68E C68A H68F 109.5 . . ?
C18 C63A H63D 109.5 . . ?
C18 C63A H63E 109.5 . . ?
C18 C63A H63F 109.5 . . ?
H63D C63A H63E 109.5 . . ?
H63D C63A H63F 109.5 . . ?
H63E C63A H63F 109.5 . . ?
C83A C36A C13 107.6(14) . . ?
C83A C36A C80A 108.2(19) . . ?
C83A C36A C70A 112.6(19) . . ?
C80A C36A C13 105.9(15) . . ?
C80A C36A C70A 107.7(18) . . ?
C70A C36A C13 114.5(14) . . ?
C36A C83A H83D 109.5 . . ?
C36A C83A H83E 109.5 . . ?
C36A C83A H83F 109.5 . . ?
H83D C83A H83E 109.5 . . ?
H83D C83A H83F 109.5 . . ?
H83E C83A H83F 109.5 . . ?
C36A C80A H80D 109.5 . . ?
C36A C80A H80E 109.5 . . ?
C36A C80A H80F 109.5 . . ?
H80D C80A H80E 109.5 . . ?
H80D C80A H80F 109.5 . . ?
H80E C80A H80F 109.5 . . ?
C36A C70A H70D 109.5 . . ?
C36A C70A H70E 109.5 . . ?
C36A C70A H70F 109.5 . . ?
H70D C70A H70E 109.5 . . ?
H70D C70A H70F 109.5 . . ?
H70E C70A H70F 109.5 . . ?
H82D C82A H82E 109.5 . . ?
H82D C82A H82F 109.5 . . ?
H82E C82A H82F 109.5 . . ?
C41A C82A H82D 109.5 . . ?
C41A C82A H82E 109.5 . . ?
C41A C82A H82F 109.5 . . ?
H67D C67A H67E 109.5 . . ?
H67D C67A H67F 109.5 . . ?
H67E C67A H67F 109.5 . . ?
C41A C67A H67D 109.5 . . ?
C41A C67A H67E 109.5 . . ?
C41A C67A H67F 109.5 . . ?
H71D C71A H71E 109.5 . . ?
H71D C71A H71F 109.5 . . ?
H71E C71A H71F 109.5 . . ?
C41A C71A H71D 109.5 . . ?
C41A C71A H71E 109.5 . . ?
C41A C71A H71F 109.5 . . ?
C82A C41A C16 107.5(14) . . ?
C82A C41A C67A 112.2(16) . . ?
C82A C41A C71A 107.9(14) . . ?
C67A C41A C16 107.3(14) . . ?
C71A C41A C16 110.9(13) . . ?
C71A C41A C67A 111.0(15) . . ?
C17 C48A C69A 107.8(5) . . ?
C74A C48A C17 111.5(5) . . ?
C74A C48A C69A 109.5(7) . . ?
C65A C48A C17 106.7(5) . . ?
C65A C48A C74A 110.9(7) . . ?
C65A C48A C69A 110.4(6) . . ?
C48A C74A H74D 109.5 . . ?
C48A C74A H74E 109.5 . . ?
C48A C74A H74F 109.5 . . ?
H74D C74A H74E 109.5 . . ?
H74D C74A H74F 109.5 . . ?
H74E C74A H74F 109.5 . . ?
C48A C65A H65D 109.5 . . ?
C48A C65A H65E 109.5 . . ?
C48A C65A H65F 109.5 . . ?
H65D C65A H65E 109.5 . . ?
H65D C65A H65F 109.5 . . ?
H65E C65A H65F 109.5 . . ?
C48A C69A H69D 109.5 . . ?
C48A C69A H69E 109.5 . . ?
C48A C69A H69F 109.5 . . ?
H69D C69A H69E 109.5 . . ?
H69D C69A H69F 109.5 . . ?
H69E C69A H69F 109.5 . . ?
H19A C19 H19B 109.5 . . ?
H19A C19 H19C 109.5 . . ?
H19B C19 H19C 109.5 . . ?
C1A C19 H19A 109.5 . . ?
C1A C19 H19B 109.5 . . ?
C1A C19 H19C 109.5 . . ?
C1B C1A C19 121.1 . . ?
C1B C1A C1F 117.8 . . ?
C1F C1A C19 121.1 . . ?
C1A C1B H1B 119.2 . . ?
C1C C1B C1A 121.6 . . ?
C1C C1B H1B 119.2 . . ?
C1B C1C H1C 120.2 . . ?
C1B C1C C1D 119.6 . . ?
C1D C1C H1C 120.2 . . ?
C1C C1D H1D 120.1 . . ?
C1E C1D C1C 119.7 . . ?
C1E C1D H1D 120.1 . . ?
C1D C1E H1E 119.8 . . ?
C1F C1E C1D 120.4 . . ?
C1F C1E H1E 119.8 . . ?
C1A C1F H1F 119.6 . . ?
C1E C1F C1A 120.9 . . ?
C1E C1F H1F 119.6 . . ?
N57A C45A H45A 127.4 . . ?
N57A C45A C38A 105.3(6) . . ?
C38A C45A H45A 127.4 . . ?
N37A C32A H32A 126.2 . . ?
N57A C32A H32A 126.2 . . ?
N57A C32A N37A 107.6(6) . . ?
C32A N37A H37A 125.8 . . ?
C32A N37A C38A 108.4(6) . . ?
C38A N37A H37A 125.8 . . ?
C45A N57A H57A 124.7 . . ?
C32A N57A C45A 110.7(6) . . ?
C32A N57A H57A 124.7 . . ?
C45A C38A H38A 126.0 . . ?
N37A C38A C45A 108.0(6) . . ?
N37A C38A H38A 126.0 . . ?
C43A C34A H34A 126.7 . . ?
N1A C34A H34A 126.7 . . ?
N1A C34A C43A 106.6(12) . . ?
C34A C43A H43A 127.0 . . ?
N31A C43A C34A 105.9(12) . . ?
N31A C43A H43A 127.0 . . ?
C43A N31A H31A 124.6 . . ?
C22A N31A C43A 110.8(14) . . ?
C22A N31A H31A 124.6 . . ?
N31A C22A H22A 127.3 . . ?
N31A C22A N1A 105.5(14) . . ?
N1A C22A H22A 127.3 . . ?
C34A N1A H1A 125.0 . . ?
C22A N1A C34A 110.0(14) . . ?
C22A N1A H1A 125.0 . . ?

loop_
_geom_bond_atom_site_label_1
_geom_bond_atom_site_label_2
_geom_bond_distance
_geom_bond_site_symmetry_2
_geom_bond_publ_flag
Cr3 F2 1.9681(19) . ?
Cr3 F3 1.9759(18) . ?
Cr3 O9 2.007(3) . ?
Cr3 O8 1.987(3) . ?
Cr3 O6 1.965(3) . ?
Cr3 O11 1.970(2) . ?
Cr7 F8 1.9841(18) . ?
Cr7 F7 1.965(2) . ?
Cr7 O29 1.991(2) . ?
Cr7 O26 2.009(2) . ?
Cr7 O28 1.960(2) . ?
Cr7 O31 1.992(3) . ?
Cr8 F7 1.9542(18) . ?
Cr8 F6 1.952(2) . ?
Cr8 O24 1.994(2) . ?
Cr8 O27 1.976(2) . ?
Cr8 O25 1.985(3) . ?
Cr8 O22 1.957(2) . ?
Cr6 F5 1.9506(19) . ?
Cr6 F6 1.956(2) . ?
Cr6 O18 1.991(2) . ?
Cr6 O21 1.970(2) . ?
Cr6 O23 1.987(3) . ?
Cr6 O20 1.961(3) . ?
Cr2 F2 1.9491(18) . ?
Cr2 F1 1.9514(18) . ?
Cr2 O2 1.989(2) . ?
Cr2 O5 1.957(2) . ?
Cr2 O4 1.959(2) . ?
Cr2 O7 1.974(3) . ?
Cr5 F5 1.9499(19) . ?
Cr5 F4 1.9348(19) . ?
Cr5 O16 1.976(2) . ?
Cr5 O17 1.970(3) . ?
Cr5 O14 1.958(3) . ?
Cr5 O19 1.952(2) . ?
Cr1 F8 1.9352(18) . ?
Cr1 F1 1.9572(19) . ?
Cr1 O1 1.964(2) . ?
Cr1 O32 1.993(2) . ?
Cr1 O3 1.963(2) . ?
Cr1 O30 1.949(2) . ?
Cr4 F4 1.9841(19) . ?
Cr4 F3 1.9502(19) . ?
Cr4 O10 2.003(2) . ?
Cr4 O13 1.974(3) . ?
Cr4 O12 1.966(3) . ?
Cr4 O15 1.969(3) . ?
O24 C4 1.258(4) . ?
O1 C2 1.261(4) . ?
O32 C1 1.260(4) . ?
O3 C15 1.253(4) . ?
O29 C6 1.257(4) . ?
O2 C2 1.258(4) . ?
O18 C3 1.246(4) . ?
O10 C5 1.265(4) . ?
O30 C6 1.259(4) . ?
O26 C7 1.252(4) . ?
O27 C16 1.265(4) . ?
O28 C16 1.254(4) . ?
O9 C5 1.245(4) . ?
O8 C17 1.261(5) . ?
O6 C8 1.255(4) . ?
O31 C1 1.267(4) . ?
O13 C9 1.257(4) . ?
O21 C11 1.256(5) . ?
O16 C10 1.256(4) . ?
O5 C8 1.257(4) . ?
O4 C15 1.258(4) . ?
O12 C13 1.252(4) . ?
O25 C7 1.261(4) . ?
O17 C3 1.259(4) . ?
O11 C13 1.248(4) . ?
O15 C10 1.246(4) . ?
O23 C4 1.256(4) . ?
O14 C9 1.240(4) . ?
O22 C11 1.263(4) . ?
O7 C17 1.250(5) . ?
O20 C14 1.248(4) . ?
O19 C14 1.263(4) . ?
C1 C18 1.519(5) . ?
C2 C20 1.528(5) . ?
C3 C25 1.519(10) . ?
C3 C25A 1.524(11) . ?
C4 C28 1.529(12) . ?
C4 C28A 1.523(9) . ?
C5 C21 1.522(5) . ?
C6 C23 1.525(5) . ?
C7 C42 1.531(10) . ?
C7 C42A 1.515(11) . ?
C8 C26 1.529(5) . ?
C9 C33 1.519(5) . ?
C10 C49 1.525(5) . ?
C11 C27 1.532(5) . ?
C12 C15 1.524(4) . ?
C12 C24 1.530(5) . ?
C12 C35 1.530(5) . ?
C12 C39 1.537(5) . ?
C13 C36 1.532(7) . ?
C13 C36A 1.542(16) . ?
C14 C29 1.527(5) . ?
C16 C41 1.526(9) . ?
C16 C41A 1.526(13) . ?
C17 C48 1.550(18) . ?
C17 C48A 1.542(6) . ?
C18 C63 1.483(6) . ?
C18 C68 1.530(7) . ?
C18 C79 1.547(7) . ?
C18 C79A 1.439(15) . ?
C18 C68A 1.589(16) . ?
C18 C63A 1.502(15) . ?
C22 H22 0.9500 . ?
C22 N1 1.324(8) . ?
C22 N31 1.286(6) . ?
C20 C40 1.510(6) . ?
C20 C52 1.531(6) . ?
C20 C61 1.531(6) . ?
C21 C51 1.514(6) . ?
C21 C58 1.510(6) . ?
C21 C60 1.529(6) . ?
N1 H1 0.8800 . ?
N1 C34 1.333(6) . ?
C23 C47 1.525(5) . ?
C23 C55 1.538(6) . ?
C23 C59 1.508(6) . ?
C24 H24A 0.9800 . ?
C24 H24B 0.9800 . ?
C24 H24C 0.9800 . ?
C25 C72 1.528(12) . ?
C25 C77 1.528(12) . ?
C25 C90 1.514(12) . ?
C26 C30 1.512(5) . ?
C26 C64 1.519(6) . ?
C26 C78 1.521(7) . ?
C27 C46 1.516(6) . ?
C27 C50 1.524(6) . ?
C27 C53 1.516(6) . ?
C28 C56 1.530(14) . ?
C28 C73 1.523(15) . ?
C28 C86 1.491(14) . ?
C29 C44 1.532(6) . ?
C29 C54 1.490(7) . ?
C29 C62 1.535(7) . ?
C30 H30A 0.9800 . ?
C30 H30B 0.9800 . ?
C30 H30C 0.9800 . ?
N31 H31 0.8800 . ?
N31 C43 1.354(7) . ?
C32 H32 0.9500 . ?
C32 N37 1.305(13) . ?
C32 N57 1.310(12) . ?
C33 C76 1.535(8) . ?
C33 C84 1.478(8) . ?
C33 C89 1.536(8) . ?
C33 C84A 1.548(16) . ?
C33 C89A 1.579(16) . ?
C33 C76A 1.454(15) . ?
C34 H34 0.9500 . ?
C34 C43 1.306(8) . ?
C35 H35A 0.9800 . ?
C35 H35B 0.9800 . ?
C35 H35C 0.9800 . ?
C36 C70 1.518(9) . ?
C36 C80 1.510(9) . ?
C36 C83 1.510(9) . ?
N37 H37 0.8800 . ?
N37 C38 1.360(12) . ?
C38 H38 0.9500 . ?
C38 C45 1.283(14) . ?
C39 H39A 0.9800 . ?
C39 H39B 0.9800 . ?
C39 H39C 0.9800 . ?
C40 H40A 0.9800 . ?
C40 H40B 0.9800 . ?
C40 H40C 0.9800 . ?
C41 C67 1.535(11) . ?
C41 C71 1.500(10) . ?
C41 C82 1.501(10) . ?
C42 C81 1.514(14) . ?
C42 C87 1.516(13) . ?
C42 C94 1.533(14) . ?
C43 H43 0.9500 . ?
C44 H44A 0.9800 . ?
C44 H44B 0.9800 . ?
C44 H44C 0.9800 . ?
C45 H45 0.9500 . ?
C45 N57 1.325(12) . ?
C46 H46A 0.9800 . ?
C46 H46B 0.9800 . ?
C46 H46C 0.9800 . ?
C47 H47A 0.9800 . ?
C47 H47B 0.9800 . ?
C47 H47C 0.9800 . ?
C48 C65 1.505(19) . ?
C48 C69 1.569(19) . ?
C48 C74 1.518(19) . ?
C49 C66 1.549(7) . ?
C49 C75 1.520(8) . ?
C49 C85 1.452(7) . ?
C50 H50A 0.9800 . ?
C50 H50B 0.9800 . ?
C50 H50C 0.9800 . ?
C51 H51A 0.9800 . ?
C51 H51B 0.9800 . ?
C51 H51C 0.9800 . ?
C52 H52A 0.9800 . ?
C52 H52B 0.9800 . ?
C52 H52C 0.9800 . ?
C53 H53A 0.9800 . ?
C53 H53B 0.9800 . ?
C53 H53C 0.9800 . ?
C54 H54A 0.9800 . ?
C54 H54B 0.9800 . ?
C54 H54C 0.9800 . ?
C55 H55A 0.9800 . ?
C55 H55B 0.9800 . ?
C55 H55C 0.9800 . ?
C56 H56A 0.9800 . ?
C56 H56B 0.9800 . ?
C56 H56C 0.9800 . ?
N57 H57 0.8800 . ?
C58 H58A 0.9800 . ?
C58 H58B 0.9800 . ?
C58 H58C 0.9800 . ?
C59 H59A 0.9800 . ?
C59 H59B 0.9800 . ?
C59 H59C 0.9800 . ?
C60 H60A 0.9800 . ?
C60 H60B 0.9800 . ?
C60 H60C 0.9800 . ?
C61 H61A 0.9800 . ?
C61 H61B 0.9800 . ?
C61 H61C 0.9800 . ?
C62 H62A 0.9800 . ?
C62 H62B 0.9800 . ?
C62 H62C 0.9800 . ?
C63 H63A 0.9800 . ?
C63 H63B 0.9800 . ?
C63 H63C 0.9800 . ?
C64 H64A 0.9800 . ?
C64 H64B 0.9800 . ?
C64 H64C 0.9800 . ?
C65 H65A 0.9800 . ?
C65 H65B 0.9800 . ?
C65 H65C 0.9800 . ?
C66 H66A 0.9800 . ?
C66 H66B 0.9800 . ?
C66 H66C 0.9800 . ?
C67 H67A 0.9800 . ?
C67 H67B 0.9800 . ?
C67 H67C 0.9800 . ?
C68 H68A 0.9800 . ?
C68 H68B 0.9800 . ?
C68 H68C 0.9800 . ?
C69 H69A 0.9800 . ?
C69 H69B 0.9800 . ?
C69 H69C 0.9800 . ?
C70 H70A 0.9800 . ?
C70 H70B 0.9800 . ?
C70 H70C 0.9800 . ?
C71 H71A 0.9800 . ?
C71 H71B 0.9800 . ?
C71 H71C 0.9800 . ?
C72 H72A 0.9800 . ?
C72 H72B 0.9800 . ?
C72 H72C 0.9800 . ?
C73 H73A 0.9800 . ?
C73 H73B 0.9800 . ?
C73 H73C 0.9800 . ?
C74 H74A 0.9800 . ?
C74 H74B 0.9800 . ?
C74 H74C 0.9800 . ?
C75 H75A 0.9800 . ?
C75 H75B 0.9800 . ?
C75 H75C 0.9800 . ?
C76 H76A 0.9800 . ?
C76 H76B 0.9800 . ?
C76 H76C 0.9800 . ?
C77 H77A 0.9800 . ?
C77 H77B 0.9800 . ?
C77 H77C 0.9800 . ?
C78 H78A 0.9800 . ?
C78 H78B 0.9800 . ?
C78 H78C 0.9800 . ?
C79 H79A 0.9800 . ?
C79 H79B 0.9800 . ?
C79 H79C 0.9800 . ?
C80 H80A 0.9800 . ?
C80 H80B 0.9800 . ?
C80 H80C 0.9800 . ?
C81 H81A 0.9800 . ?
C81 H81B 0.9800 . ?
C81 H81C 0.9800 . ?
C82 H82A 0.9800 . ?
C82 H82B 0.9800 . ?
C82 H82C 0.9800 . ?
C83 H83A 0.9800 . ?
C83 H83B 0.9800 . ?
C83 H83C 0.9800 . ?
C84 H84A 0.9800 . ?
C84 H84B 0.9800 . ?
C84 H84C 0.9800 . ?
C85 H85A 0.9800 . ?
C85 H85B 0.9800 . ?
C85 H85C 0.9800 . ?
C86 H86A 0.9800 . ?
C86 H86B 0.9800 . ?
C86 H86C 0.9800 . ?
C87 H87A 0.9800 . ?
C87 H87B 0.9800 . ?
C87 H87C 0.9800 . ?
C89 H89A 0.9800 . ?
C89 H89B 0.9800 . ?
C89 H89C 0.9800 . ?
C90 H90A 0.9800 . ?
C90 H90B 0.9800 . ?
C90 H90C 0.9800 . ?
C94 H94A 0.9800 . ?
C94 H94B 0.9800 . ?
C94 H94C 0.9800 . ?
C94A H94D 0.9800 . ?
C94A H94E 0.9800 . ?
C94A H94F 0.9800 . ?
C94A C42A 1.511(16) . ?
C87A H87D 0.9800 . ?
C87A H87E 0.9800 . ?
C87A H87F 0.9800 . ?
C87A C42A 1.500(14) . ?
C81A H81D 0.9800 . ?
C81A H81E 0.9800 . ?
C81A H81F 0.9800 . ?
C81A C42A 1.504(14) . ?
C90A H90D 0.9800 . ?
C90A H90E 0.9800 . ?
C90A H90F 0.9800 . ?
C90A C25A 1.509(13) . ?
C72A H72D 0.9800 . ?
C72A H72E 0.9800 . ?
C72A H72F 0.9800 . ?
C72A C25A 1.543(13) . ?
C25A C77A 1.513(13) . ?
C77A H77D 0.9800 . ?
C77A H77E 0.9800 . ?
C77A H77F 0.9800 . ?
C84A H84D 0.9800 . ?
C84A H84E 0.9800 . ?
C84A H84F 0.9800 . ?
C89A H89D 0.9800 . ?
C89A H89E 0.9800 . ?
C89A H89F 0.9800 . ?
C76A H76D 0.9800 . ?
C76A H76E 0.9800 . ?
C76A H76F 0.9800 . ?
C86A H86D 0.9800 . ?
C86A H86E 0.9800 . ?
C86A H86F 0.9800 . ?
C86A C28A 1.506(11) . ?
C73A H73D 0.9800 . ?
C73A H73E 0.9800 . ?
C73A H73F 0.9800 . ?
C73A C28A 1.506(11) . ?
C28A C56A 1.529(12) . ?
C56A H56D 0.9800 . ?
C56A H56E 0.9800 . ?
C56A H56F 0.9800 . ?
C79A H79D 0.9800 . ?
C79A H79E 0.9800 . ?
C79A H79F 0.9800 . ?
C68A H68D 0.9800 . ?
C68A H68E 0.9800 . ?
C68A H68F 0.9800 . ?
C63A H63D 0.9800 . ?
C63A H63E 0.9800 . ?
C63A H63F 0.9800 . ?
C36A C83A 1.505(18) . ?
C36A C80A 1.507(19) . ?
C36A C70A 1.531(18) . ?
C83A H83D 0.9800 . ?
C83A H83E 0.9800 . ?
C83A H83F 0.9800 . ?
C80A H80D 0.9800 . ?
C80A H80E 0.9800 . ?
C80A H80F 0.9800 . ?
C70A H70D 0.9800 . ?
C70A H70E 0.9800 . ?
C70A H70F 0.9800 . ?
C82A H82D 0.9800 . ?
C82A H82E 0.9800 . ?
C82A H82F 0.9800 . ?
C82A C41A 1.501(15) . ?
C67A H67D 0.9800 . ?
C67A H67E 0.9800 . ?
C67A H67F 0.9800 . ?
C67A C41A 1.521(15) . ?
C71A H71D 0.9800 . ?
C71A H71E 0.9800 . ?
C71A H71F 0.9800 . ?
C71A C41A 1.505(14) . ?
C48A C74A 1.509(9) . ?
C48A C65A 1.509(9) . ?
C48A C69A 1.554(9) . ?
C74A H74D 0.9800 . ?
C74A H74E 0.9800 . ?
C74A H74F 0.9800 . ?
C65A H65D 0.9800 . ?
C65A H65E 0.9800 . ?
C65A H65F 0.9800 . ?
C69A H69D 0.9800 . ?
C69A H69E 0.9800 . ?
C69A H69F 0.9800 . ?
C19 H19A 0.9800 . ?
C19 H19B 0.9800 . ?
C19 H19C 0.9800 . ?
C19 C1A 1.5050 . ?
C1A C1B 1.3933 . ?
C1A C1F 1.3962 . ?
C1B H1B 0.9500 . ?
C1B C1C 1.3788 . ?
C1C H1C 0.9500 . ?
C1C C1D 1.3899 . ?
C1D H1D 0.9500 . ?
C1D C1E 1.3807 . ?
C1E H1E 0.9500 . ?
C1E C1F 1.3794 . ?
C1F H1F 0.9500 . ?
C45A H45A 0.9500 . ?
C45A N57A 1.325(8) . ?
C45A C38A 1.341(8) . ?
C32A H32A 0.9500 . ?
C32A N37A 1.313(9) . ?
C32A N57A 1.287(8) . ?
N37A H37A 0.8800 . ?
N37A C38A 1.320(7) . ?
N57A H57A 0.8800 . ?
C38A H38A 0.9500 . ?
C34A H34A 0.9500 . ?
C34A C43A 1.337(15) . ?
C34A N1A 1.326(13) . ?
C43A H43A 0.9500 . ?
C43A N31A 1.316(13) . ?
N31A H31A 0.8800 . ?
N31A C22A 1.304(14) . ?
C22A H22A 0.9500 . ?
C22A N1A 1.310(14) . ?
N1A H1A 0.8800 . ?

loop_
_geom_torsion_atom_site_label_1
_geom_torsion_atom_site_label_2
_geom_torsion_atom_site_label_3
_geom_torsion_atom_site_label_4
_geom_torsion
_geom_torsion_site_symmetry_1
_geom_torsion_site_symmetry_2
_geom_torsion_site_symmetry_3
_geom_torsion_site_symmetry_4
_geom_torsion_publ_flag
Cr3 O9 C5 O10 -41.4(5) . . . . ?
Cr3 O9 C5 C21 137.8(3) . . . . ?
Cr3 O8 C17 O7 7.5(7) . . . . ?
Cr3 O8 C17 C48 -160.7(14) . . . . ?
Cr3 O8 C17 C48A -178.7(4) . . . . ?
Cr3 O6 C8 O5 12.0(6) . . . . ?
Cr3 O6 C8 C26 -170.1(3) . . . . ?
Cr3 O11 C13 O12 -14.9(7) . . . . ?
Cr3 O11 C13 C36 163.3(4) . . . . ?
Cr3 O11 C13 C36A 175.2(10) . . . . ?
Cr7 O29 C6 O30 17.8(6) . . . . ?
Cr7 O29 C6 C23 -164.7(2) . . . . ?
Cr7 O26 C7 O25 -5.0(6) . . . . ?
Cr7 O26 C7 C42 171.5(6) . . . . ?
Cr7 O26 C7 C42A -176.8(6) . . . . ?
Cr7 O28 C16 O27 -9.5(6) . . . . ?
Cr7 O28 C16 C41 170.2(6) . . . . ?
Cr7 O28 C16 C41A 163.0(10) . . . . ?
Cr7 O31 C1 O32 31.2(5) . . . . ?
Cr7 O31 C1 C18 -147.7(3) . . . . ?
Cr8 O24 C4 O23 5.1(6) . . . . ?
Cr8 O24 C4 C28 -173.0(10) . . . . ?
Cr8 O24 C4 C28A 179.5(6) . . . . ?
Cr8 O27 C16 O28 -27.4(6) . . . . ?
Cr8 O27 C16 C41 152.9(6) . . . . ?
Cr8 O27 C16 C41A 160.2(10) . . . . ?
Cr8 O25 C7 O26 -30.9(5) . . . . ?
Cr8 O25 C7 C42 152.7(6) . . . . ?
Cr8 O25 C7 C42A 141.2(6) . . . . ?
Cr8 O22 C11 O21 9.3(6) . . . . ?
Cr8 O22 C11 C27 -172.5(2) . . . . ?
Cr6 O18 C3 O17 5.8(6) . . . . ?
Cr6 O18 C3 C25 -174.6(5) . . . . ?
Cr6 O18 C3 C25A -170.3(7) . . . . ?
Cr6 O21 C11 O22 22.6(6) . . . . ?
Cr6 O21 C11 C27 -155.6(3) . . . . ?
Cr6 O23 C4 O24 26.7(5) . . . . ?
Cr6 O23 C4 C28 -155.2(10) . . . . ?
Cr6 O23 C4 C28A -147.8(6) . . . . ?
Cr6 O20 C14 O19 2.6(6) . . . . ?
Cr6 O20 C14 C29 -177.9(3) . . . . ?
Cr2 O2 C2 O1 -20.6(5) . . . . ?
Cr2 O2 C2 C20 158.7(3) . . . . ?
Cr2 O5 C8 O6 19.4(6) . . . . ?
Cr2 O5 C8 C26 -158.5(3) . . . . ?
Cr2 O4 C15 O3 -12.2(6) . . . . ?
Cr2 O4 C15 C12 169.1(2) . . . . ?
Cr2 O7 C17 O8 18.9(7) . . . . ?
Cr2 O7 C17 C48 -172.1(13) . . . . ?
Cr2 O7 C17 C48A -154.8(4) . . . . ?
Cr5 O16 C10 O15 11.2(6) . . . . ?
Cr5 O16 C10 C49 -170.1(3) . . . . ?
Cr5 O17 C3 O18 -24.0(6) . . . . ?
Cr5 O17 C3 C25 156.4(5) . . . . ?
Cr5 O17 C3 C25A 151.9(7) . . . . ?
Cr5 O14 C9 O13 5.6(6) . . . . ?
Cr5 O14 C9 C33 -172.7(3) . . . . ?
Cr5 O19 C14 O20 -26.5(6) . . . . ?
Cr5 O19 C14 C29 153.9(3) . . . . ?
Cr1 O1 C2 O2 -6.0(5) . . . . ?
Cr1 O1 C2 C20 174.7(2) . . . . ?
Cr1 O32 C1 O31 2.0(6) . . . . ?
Cr1 O32 C1 C18 -179.0(2) . . . . ?
Cr1 O3 C15 O4 -15.8(6) . . . . ?
Cr1 O3 C15 C12 162.9(2) . . . . ?
Cr1 O30 C6 O29 16.8(5) . . . . ?
Cr1 O30 C6 C23 -160.7(2) . . . . ?
Cr4 O10 C5 O9 4.7(6) . . . . ?
Cr4 O10 C5 C21 -174.5(3) . . . . ?
Cr4 O13 C9 O14 19.4(6) . . . . ?
Cr4 O13 C9 C33 -162.2(3) . . . . ?
Cr4 O12 C13 O11 -19.0(6) . . . . ?
Cr4 O12 C13 C36 162.9(4) . . . . ?
Cr4 O12 C13 C36A 151.8(9) . . . . ?
Cr4 O15 C10 O16 10.3(6) . . . . ?
Cr4 O15 C10 C49 -168.3(3) . . . . ?
O24 C4 C28 C56 172.5(18) . . . . ?
O24 C4 C28 C73 51.1(18) . . . . ?
O24 C4 C28 C86 -68.6(18) . . . . ?
O24 C4 C28A C86A -88.5(12) . . . . ?
O24 C4 C28A C73A 30.5(15) . . . . ?
O24 C4 C28A C56A 152.7(12) . . . . ?
O1 C2 C20 C40 -132.1(4) . . . . ?
O1 C2 C20 C52 -11.8(5) . . . . ?
O1 C2 C20 C61 109.1(4) . . . . ?
O32 C1 C18 C63 134.1(5) . . . . ?
O32 C1 C18 C68 8.9(6) . . . . ?
O32 C1 C18 C79 -106.2(5) . . . . ?
O32 C1 C18 C79A -38.8(14) . . . . ?
O32 C1 C18 C68A 76.9(12) . . . . ?
O32 C1 C18 C63A -175.7(16) . . . . ?
O29 C6 C23 C47 164.9(3) . . . . ?
O29 C6 C23 C55 -78.3(4) . . . . ?
O29 C6 C23 C59 40.8(5) . . . . ?
O2 C2 C20 C40 48.6(5) . . . . ?
O2 C2 C20 C52 168.8(4) . . . . ?
O2 C2 C20 C61 -70.3(5) . . . . ?
O18 C3 C25 C72 -12.2(13) . . . . ?
O18 C3 C25 C77 -135.2(9) . . . . ?
O18 C3 C25 C90 107.4(11) . . . . ?
O18 C3 C25A C90A 64.9(13) . . . . ?
O18 C3 C25A C72A -51.8(14) . . . . ?
O18 C3 C25A C77A -174.4(13) . . . . ?
O10 C5 C21 C51 6.9(5) . . . . ?
O10 C5 C21 C58 -113.2(4) . . . . ?
O10 C5 C21 C60 127.7(4) . . . . ?
O30 C6 C23 C47 -17.4(5) . . . . ?
O30 C6 C23 C55 99.4(4) . . . . ?
O30 C6 C23 C59 -141.5(4) . . . . ?
O26 C7 C42 C81 177.1(9) . . . . ?
O26 C7 C42 C87 50.4(12) . . . . ?
O26 C7 C42 C94 -66.4(10) . . . . ?
O26 C7 C42A C94A -137.3(11) . . . . ?
O26 C7 C42A C87A -11.0(15) . . . . ?
O26 C7 C42A C81A 108.4(10) . . . . ?
O27 C16 C41 C67 -141.7(11) . . . . ?
O27 C16 C41 C71 -21.3(12) . . . . ?
O27 C16 C41 C82 99.3(12) . . . . ?
O27 C16 C41A C82A 116.0(14) . . . . ?
O27 C16 C41A C67A -123.1(16) . . . . ?
O27 C16 C41A C71A -2(2) . . . . ?
O28 C16 C41 C67 38.6(13) . . . . ?
O28 C16 C41 C71 159.0(10) . . . . ?
O28 C16 C41 C82 -80.4(13) . . . . ?
O28 C16 C41A C82A -57.1(17) . . . . ?
O28 C16 C41A C67A 63.8(19) . . . . ?
O28 C16 C41A C71A -174.8(18) . . . . ?
O9 C5 C21 C51 -172.3(4) . . . . ?
O9 C5 C21 C58 67.6(5) . . . . ?
O9 C5 C21 C60 -51.5(5) . . . . ?
O8 C17 C48 C65 -78(3) . . . . ?
O8 C17 C48 C69 163(3) . . . . ?
O8 C17 C48 C74 45(3) . . . . ?
O8 C17 C48A C74A 16.5(9) . . . . ?
O8 C17 C48A C65A -104.7(6) . . . . ?
O8 C17 C48A C69A 136.7(6) . . . . ?
O6 C8 C26 C30 146.4(4) . . . . ?
O6 C8 C26 C64 24.9(5) . . . . ?
O6 C8 C26 C78 -95.9(5) . . . . ?
O31 C1 C18 C63 -46.8(6) . . . . ?
O31 C1 C18 C68 -172.1(5) . . . . ?
O31 C1 C18 C79 72.9(5) . . . . ?
O31 C1 C18 C79A 140.2(14) . . . . ?
O31 C1 C18 C68A -104.1(12) . . . . ?
O31 C1 C18 C63A 3.3(16) . . . . ?
O13 C9 C33 C76 4.2(6) . . . . ?
O13 C9 C33 C84 127.2(6) . . . . ?
O13 C9 C33 C89 -110.5(6) . . . . ?
O13 C9 C33 C84A 74.8(16) . . . . ?
O13 C9 C33 C89A -174.8(13) . . . . ?
O13 C9 C33 C76A -49.4(17) . . . . ?
O21 C11 C27 C46 -141.6(4) . . . . ?
O21 C11 C27 C50 -20.0(5) . . . . ?
O21 C11 C27 C53 100.2(5) . . . . ?
O16 C10 C49 C66 -51.0(5) . . . . ?
O16 C10 C49 C75 60.9(6) . . . . ?
O16 C10 C49 C85 -174.0(6) . . . . ?
O5 C8 C26 C30 -35.5(5) . . . . ?
O5 C8 C26 C64 -157.1(4) . . . . ?
O5 C8 C26 C78 82.1(5) . . . . ?
O12 C13 C36 C70 6.8(9) . . . . ?
O12 C13 C36 C80 126.3(6) . . . . ?
O12 C13 C36 C83 -115.2(7) . . . . ?
O12 C13 C36A C83A -171.4(16) . . . . ?
O12 C13 C36A C80A 73.1(17) . . . . ?
O12 C13 C36A C70A -45.5(19) . . . . ?
O25 C7 C42 C81 -6.2(13) . . . . ?
O25 C7 C42 C87 -132.8(9) . . . . ?
O25 C7 C42 C94 110.4(9) . . . . ?
O25 C7 C42A C94A 50.0(13) . . . . ?
O25 C7 C42A C87A 176.3(11) . . . . ?
O25 C7 C42A C81A -64.2(11) . . . . ?
O17 C3 C25 C72 167.4(11) . . . . ?
O17 C3 C25 C77 44.4(11) . . . . ?
O17 C3 C25 C90 -73.0(12) . . . . ?
O17 C3 C25A C90A -111.5(11) . . . . ?
O17 C3 C25A C72A 131.9(10) . . . . ?
O17 C3 C25A C77A 9.2(15) . . . . ?
O11 C13 C36 C70 -171.5(6) . . . . ?
O11 C13 C36 C80 -52.0(7) . . . . ?
O11 C13 C36 C83 66.4(8) . . . . ?
O11 C13 C36A C83A 0(2) . . . . ?
O11 C13 C36A C80A -115.7(16) . . . . ?
O11 C13 C36A C70A 125.7(16) . . . . ?
O15 C10 C49 C66 127.8(4) . . . . ?
O15 C10 C49 C75 -120.3(5) . . . . ?
O15 C10 C49 C85 4.7(7) . . . . ?
O23 C4 C28 C56 -6(2) . . . . ?
O23 C4 C28 C73 -127.2(19) . . . . ?
O23 C4 C28 C86 113(2) . . . . ?
O23 C4 C28A C86A 86.5(12) . . . . ?
O23 C4 C28A C73A -154.6(13) . . . . ?
O23 C4 C28A C56A -32.3(14) . . . . ?
O14 C9 C33 C76 -177.4(5) . . . . ?
O14 C9 C33 C84 -54.3(7) . . . . ?
O14 C9 C33 C89 68.0(6) . . . . ?
O14 C9 C33 C84A -106.7(16) . . . . ?
O14 C9 C33 C89A 3.6(13) . . . . ?
O14 C9 C33 C76A 129.1(17) . . . . ?
O22 C11 C27 C46 40.0(5) . . . . ?
O22 C11 C27 C50 161.6(4) . . . . ?
O22 C11 C27 C53 -78.1(5) . . . . ?
O7 C17 C48 C65 112(3) . . . . ?
O7 C17 C48 C69 -6(3) . . . . ?
O7 C17 C48 C74 -124(3) . . . . ?
O7 C17 C48A C74A -169.1(6) . . . . ?
O7 C17 C48A C65A 69.7(7) . . . . ?
O7 C17 C48A C69A -48.9(8) . . . . ?
O20 C14 C29 C44 68.2(5) . . . . ?
O20 C14 C29 C54 -51.9(5) . . . . ?
O20 C14 C29 C62 -174.3(4) . . . . ?
O19 C14 C29 C44 -112.3(4) . . . . ?
O19 C14 C29 C54 127.7(5) . . . . ?
O19 C14 C29 C62 5.3(5) . . . . ?
C22 N1 C34 C43 -2.8(8) . . . . ?
C22 N31 C43 C34 -2.3(8) . . . . ?
N1 C22 N31 C43 0.6(9) . . . . ?
N1 C34 C43 N31 3.0(7) . . . . ?
C24 C12 C15 O3 134.4(4) . . . . ?
C24 C12 C15 O4 -46.8(5) . . . . ?
N31 C22 N1 C34 1.3(8) . . . . ?
C32 N37 C38 C45 15(3) . . . . ?
C35 C12 C15 O3 12.5(5) . . . . ?
C35 C12 C15 O4 -168.7(3) . . . . ?
N37 C32 N57 C45 15(2) . . . . ?
N37 C38 C45 N57 -6(2) . . . . ?
C38 C45 N57 C32 -6(2) . . . . ?
C39 C12 C15 O3 -106.6(4) . . . . ?
C39 C12 C15 O4 72.2(4) . . . . ?
N57 C32 N37 C38 -18(3) . . . . ?
C19 C1A C1B C1C -179.6 . . . . ?
C19 C1A C1F C1E 179.8 . . . . ?
C1A C1B C1C C1D 0.0 . . . . ?
C1B C1A C1F C1E 0.2 . . . . ?
C1B C1C C1D C1E -0.2 . . . . ?
C1C C1D C1E C1F 0.3 . . . . ?
C1D C1E C1F C1A -0.3 . . . . ?
C1F C1A C1B C1C 0.0 . . . . ?
C32A N37A C38A C45A 0.9(11) . . . . ?
N37A C32A N57A C45A -1.9(12) . . . . ?
N57A C45A C38A N37A -2.0(12) . . . . ?
N57A C32A N37A C38A 0.6(11) . . . . ?
C38A C45A N57A C32A 2.4(12) . . . . ?
C34A C43A N31A C22A -11(4) . . . . ?
C43A C34A N1A C22A 1(4) . . . . ?
C43A N31A C22A N1A 11(5) . . . . ?
N31A C22A N1A C34A -8(4) . . . . ?
N1A C34A C43A N31A 5(3) . . . . ?
